data_7007872
loop_
_publ_author_name
'Cotton, F. Albert'
'Chao, Hui'
'Murillo, Carlos A.'
'Wang, Qingsheng'

_publ_section_title
;
 A trimetal chain cocooned by two heptadentate polypyridylamide
 ligands.
;
_journal_issue 45
_journal_name_full 'Dalton transactions (Cambridge, England : 2003)'
_journal_page_first 5416
_journal_page_last 5422
_journal_paper_doi 10.1039/b612076h
_journal_year 2006
_chemical_formula_moiety Ni3(C29H27N9)2(BPh4)2,3CH2Cl2
_chemical_formula_sum 'C109 H100 B2 Cl6 N18 Ni3'
_chemical_formula_weight 2072.52
_chemical_name_common Ni3(epeptea)2(BPh4)2,3CH2Cl2
_chemical_name_systematic
;
?
;
_space_group_IT_number 14
_symmetry_cell_setting monoclinic
_symmetry_space_group_name_Hall '-P 2ybc'
_symmetry_space_group_name_H-M 'P 1 21/c 1'
_atom_sites_solution_hydrogens geom
_atom_sites_solution_primary direct
_atom_sites_solution_secondary difmap
_audit_creation_method SHELXL-97
_cell_angle_alpha 90.00
_cell_angle_beta 100.041(3)
_cell_angle_gamma 90.00
_cell_formula_units_Z 4
_cell_length_a 23.186(4)
_cell_length_b 15.723(3)
_cell_length_c 28.092(4)
_cell_measurement_reflns_used 17735
_cell_measurement_temperature 213(2)
_cell_measurement_theta_max 25.01
_cell_measurement_theta_min 1.57
_cell_volume 10084(3)
_computing_cell_refinement SAINT
_computing_data_collection SMART
_computing_data_reduction SAINT
_computing_molecular_graphics XP
_computing_publication_material CIFTAB
_computing_structure_refinement 'SHELXL-97 (Sheldrick, 1997)'
_computing_structure_solution 'SHELXS-97 (Sheldrick, 1990)'
_diffrn_ambient_temperature 213(2)
_diffrn_measured_fraction_theta_full 0.998
_diffrn_measured_fraction_theta_max 0.998
_diffrn_measurement_device_type 'BRUKER SMART 1000'
_diffrn_measurement_method \w-scans
_diffrn_radiation_monochromator graphite
_diffrn_radiation_source 'fine-focus sealed tube'
_diffrn_radiation_type MoK\a
_diffrn_radiation_wavelength 0.71073
_diffrn_reflns_av_R_equivalents 0.0962
_diffrn_reflns_av_sigmaI/netI 0.1167
_diffrn_reflns_limit_h_max 27
_diffrn_reflns_limit_h_min -17
_diffrn_reflns_limit_k_max 18
_diffrn_reflns_limit_k_min -18
_diffrn_reflns_limit_l_max 33
_diffrn_reflns_limit_l_min -33
_diffrn_reflns_number 51917
_diffrn_reflns_theta_full 25.00
_diffrn_reflns_theta_max 25.00
_diffrn_reflns_theta_min 1.57
_diffrn_standards_number 0
_exptl_absorpt_coefficient_mu 0.772
_exptl_absorpt_correction_T_max 0.9268
_exptl_absorpt_correction_T_min 0.7958
_exptl_absorpt_correction_type multi-scan
_exptl_absorpt_process_details SADABS
_exptl_crystal_colour purple
_exptl_crystal_density_diffrn 1.365
_exptl_crystal_density_method 'not measured'
_exptl_crystal_description block
_exptl_crystal_F_000 4304
_exptl_crystal_size_max 0.31
_exptl_crystal_size_mid 0.15
_exptl_crystal_size_min 0.10
_refine_diff_density_max 0.902
_refine_diff_density_min -0.866
_refine_diff_density_rms 0.104
_refine_ls_extinction_method none
_refine_ls_goodness_of_fit_ref 1.074
_refine_ls_hydrogen_treatment noref
_refine_ls_matrix_type full
_refine_ls_number_parameters 1309
_refine_ls_number_reflns 17735
_refine_ls_number_restraints 167
_refine_ls_restrained_S_all 1.075
_refine_ls_R_factor_all 0.1563
_refine_ls_R_factor_gt 0.0929
_refine_ls_shift/su_max 0.001
_refine_ls_shift/su_mean 0.000
_refine_ls_structure_factor_coef Fsqd
_refine_ls_weighting_details 'calc w=1/[\s^2^(Fo^2^)+(0.0930P)^2^+35.5885P] where P=(Fo^2^+2Fc^2^)/3'
_refine_ls_weighting_scheme calc
_refine_ls_wR_factor_gt 0.2216
_refine_ls_wR_factor_ref 0.2625
_reflns_number_gt 9880
_reflns_number_total 17735
_reflns_threshold_expression >2sigma(I)
_cod_data_source_file b612076h.txt
_cod_data_source_block cif10
_cod_original_sg_symbol_H-M 'P 21/c'
_cod_database_code 7007872

loop_
_symmetry_equiv_pos_as_xyz
'x, y, z'
'-x, y+1/2, -z+1/2'
'-x, -y, -z'
'x, -y-1/2, z-1/2'

loop_
_atom_site_label
_atom_site_type_symbol
_atom_site_fract_x
_atom_site_fract_y
_atom_site_fract_z
_atom_site_U_iso_or_equiv
_atom_site_adp_type
_atom_site_occupancy
_atom_site_symmetry_multiplicity
_atom_site_calc_flag
_atom_site_refinement_flags
_atom_site_disorder_assembly
_atom_site_disorder_group
Ni1 Ni 0.21574(4) -0.12965(7) 0.53960(3) 0.0384(3) Uani 1 1 d . . .
Ni2 Ni 0.24923(4) -0.05177(7) 0.47698(3) 0.0363(3) Uani 1 1 d . A .
Ni3 Ni 0.28307(4) 0.02842(7) 0.41520(3) 0.0378(3) Uani 1 1 d . . .
N1 N 0.3036(2) -0.1262(4) 0.57231(18) 0.0395(15) Uani 1 1 d . A .
N2 N 0.3147(2) -0.0130(4) 0.52203(17) 0.0358(15) Uani 1 1 d . . .
N3 N 0.3245(2) 0.1009(5) 0.47108(18) 0.0407(16) Uani 1 1 d . A .
N4 N 0.3280(3) 0.2154(4) 0.41724(19) 0.0510(18) Uani 1 1 d . A .
H4 H 0.3202 0.2695 0.4157 0.061 Uiso 1 1 calc R . .
N5 N 0.3110(2) 0.0971(4) 0.36369(18) 0.0352(14) Uani 1 1 d . A .
N6 N 0.2944(3) -0.0201(5) 0.30925(19) 0.0483(17) Uani 1 1 d . A .
H6 H 0.3140 -0.0461 0.2899 0.058 Uiso 1 1 calc R . .
N7 N 0.2362(2) -0.0537(4) 0.36817(18) 0.0437(17) Uani 1 1 d . A .
N8 N 0.1847(2) -0.0871(5) 0.43009(18) 0.0453(17) Uani 1 1 d . . .
N11 N 0.2053(3) 0.0418(5) 0.49178(19) 0.0472(17) Uani 1 1 d . . .
N12 N 0.2029(3) -0.0129(5) 0.56768(19) 0.0440(16) Uani 1 1 d . A .
N13 N 0.2065(3) -0.0753(5) 0.64549(19) 0.0501(18) Uani 1 1 d . A .
H13 H 0.2235 -0.0649 0.6750 0.060 Uiso 1 1 calc R . .
N14 N 0.1885(2) -0.1964(5) 0.59339(19) 0.0404(16) Uani 1 1 d . A .
N15 N 0.1707(3) -0.3176(5) 0.5433(2) 0.057(2) Uani 1 1 d . A .
H15 H 0.1427 -0.3550 0.5372 0.069 Uiso 1 1 calc R . .
N16 N 0.2319(2) -0.2344(4) 0.50196(18) 0.0430(16) Uani 1 1 d . A .
N17 N 0.2912(2) -0.1482(4) 0.46309(18) 0.0415(16) Uani 1 1 d . . .
N18 N 0.3497(2) -0.0650(4) 0.42348(19) 0.0425(16) Uani 1 1 d . A .
C11 C 0.3264(3) -0.1841(6) 0.6059(2) 0.048(2) Uani 1 1 d . . .
H11 H 0.3023 -0.2290 0.6127 0.057 Uiso 1 1 calc R A .
C12 C 0.3833(3) -0.1808(7) 0.6307(3) 0.061(3) Uani 1 1 d . A .
H12 H 0.3970 -0.2216 0.6545 0.074 Uiso 1 1 calc R . .
C13 C 0.4200(3) -0.1162(6) 0.6199(3) 0.062(3) Uani 1 1 d D . .
C14 C 0.3972(3) -0.0582(6) 0.5849(3) 0.058(2) Uani 1 1 d . A .
H14 H 0.4209 -0.0138 0.5770 0.069 Uiso 1 1 calc R . .
C15 C 0.3384(3) -0.0645(5) 0.5607(2) 0.0389(18) Uani 1 1 d . A .
C16 C 0.4827(3) -0.1113(9) 0.6444(4) 0.111(5) Uani 1 1 d D A .
H16C H 0.5037 -0.1603 0.6342 0.133 Uiso 1 1 calc R . .
H16D H 0.5001 -0.0599 0.6333 0.133 Uiso 1 1 calc R . .
C17 C 0.4916(6) -0.1100(15) 0.6982(4) 0.201(10) Uani 1 1 d D . .
H17A H 0.5313 -0.0917 0.7109 0.302 Uiso 1 1 calc R A .
H17B H 0.4854 -0.1666 0.7101 0.302 Uiso 1 1 calc R . .
H17C H 0.4640 -0.0708 0.7086 0.302 Uiso 1 1 calc R . .
C31 C 0.3320(3) 0.0687(6) 0.5177(2) 0.0405(19) Uani 1 1 d . A .
C32 C 0.3508(3) 0.1225(6) 0.5571(2) 0.051(2) Uani 1 1 d . . .
H32 H 0.3548 0.1017 0.5889 0.062 Uiso 1 1 calc R A .
C33 C 0.3634(4) 0.2057(6) 0.5488(2) 0.055(2) Uani 1 1 d . A .
H33 H 0.3758 0.2419 0.5753 0.066 Uiso 1 1 calc R . .
C34 C 0.3583(4) 0.2382(6) 0.5019(2) 0.055(2) Uani 1 1 d . . .
H34 H 0.3679 0.2948 0.4958 0.066 Uiso 1 1 calc R A .
C35 C 0.3379(3) 0.1810(6) 0.4646(2) 0.045(2) Uani 1 1 d . A .
C51 C 0.3288(3) 0.1761(5) 0.3719(2) 0.0377(18) Uani 1 1 d . . .
C52 C 0.3470(3) 0.2282(6) 0.3368(2) 0.048(2) Uani 1 1 d . A .
H52 H 0.3579 0.2852 0.3434 0.058 Uiso 1 1 calc R . .
C53 C 0.3482(4) 0.1923(6) 0.2917(3) 0.052(2) Uani 1 1 d . . .
H53 H 0.3609 0.2245 0.2673 0.062 Uiso 1 1 calc R A .
C54 C 0.3308(3) 0.1102(6) 0.2832(2) 0.049(2) Uani 1 1 d . A .
H54 H 0.3319 0.0851 0.2530 0.059 Uiso 1 1 calc R . .
C55 C 0.3118(3) 0.0643(5) 0.3189(2) 0.0368(18) Uani 1 1 d . . .
C71 C 0.2515(3) -0.0710(5) 0.3247(2) 0.045(2) Uani 1 1 d . . .
C72 C 0.2266(4) -0.1360(6) 0.2948(2) 0.056(2) Uani 1 1 d . A .
H72 H 0.2379 -0.1455 0.2647 0.068 Uiso 1 1 calc R . .
C73 C 0.1843(4) -0.1873(6) 0.3106(3) 0.064(3) Uani 1 1 d . . .
H73 H 0.1671 -0.2325 0.2913 0.076 Uiso 1 1 calc R A .
C74 C 0.1675(4) -0.1710(6) 0.3553(2) 0.056(2) Uani 1 1 d . A .
H74 H 0.1386 -0.2042 0.3661 0.067 Uiso 1 1 calc R . .
C75 C 0.1946(3) -0.1042(6) 0.3836(2) 0.046(2) Uani 1 1 d . A .
N9 N 0.13474(15) -0.1186(5) 0.49234(13) 0.0502(18) Uani 0.31(3) 1 d PGD A 1
C91 C 0.1324(9) -0.0787(19) 0.4479(5) 0.035(3) Uani 0.31(3) 1 d PGD A 1
C92 C 0.0794(12) -0.073(2) 0.4161(7) 0.077(5) Uani 0.31(3) 1 d PGD A 1
H92 H 0.0778 -0.0457 0.3860 0.092 Uiso 0.31(3) 1 calc PR A 1
C93 C 0.0288(8) -0.106(2) 0.4288(10) 0.124(6) Uani 0.31(3) 1 d PGD A 1
C94 C 0.0312(4) -0.146(3) 0.4733(11) 0.064(6) Uani 0.31(3) 1 d PGD A 1
H94 H -0.0031 -0.1691 0.4819 0.076 Uiso 0.31(3) 1 calc PR A 1
C95 C 0.0841(6) -0.152(2) 0.5050(7) 0.045(4) Uani 0.31(3) 1 d PGD A 1
H95 H 0.0857 -0.1793 0.5351 0.054 Uiso 0.31(3) 1 calc PR A 1
C96 C -0.032(2) -0.103(5) 0.398(3) 0.32(2) Uani 0.31(3) 1 d PD A 1
H96A H -0.0613 -0.0981 0.4190 0.383 Uiso 0.31(3) 1 calc PR A 1
H96B H -0.0391 -0.1557 0.3793 0.383 Uiso 0.31(3) 1 calc PR A 1
C97 C -0.034(5) -0.027(8) 0.365(2) 0.27(2) Uani 0.31(3) 1 d PD A 1
H97A H -0.0743 -0.0165 0.3498 0.402 Uiso 0.31(3) 1 calc PR A 1
H97B H -0.0105 -0.0379 0.3402 0.402 Uiso 0.31(3) 1 calc PR A 1
H97C H -0.0188 0.0228 0.3835 0.402 Uiso 0.31(3) 1 calc PR A 1
N9B N 0.13474(15) -0.1186(5) 0.49234(13) 0.0502(18) Uani 0.69(3) 1 d PD A 2
C91B C 0.1314(4) -0.1098(11) 0.44270(16) 0.035(3) Uani 0.69(3) 1 d PD A 2
C92B C 0.0772(5) -0.0983(14) 0.4132(2) 0.077(5) Uani 0.69(3) 1 d PD A 2
H92B H 0.0750 -0.0919 0.3796 0.092 Uiso 0.69(3) 1 calc PR A 2
C93B C 0.0265(3) -0.0964(12) 0.4332(4) 0.124(6) Uani 0.69(3) 1 d PD A 2
C94B C 0.0301(2) -0.1024(15) 0.4830(5) 0.064(6) Uani 0.69(3) 1 d PD A 2
H94B H -0.0040 -0.0984 0.4967 0.076 Uiso 0.69(3) 1 calc PR A 2
C95B C 0.0842(3) -0.1143(13) 0.5125(3) 0.045(4) Uani 0.69(3) 1 d PD A 2
H95B H 0.0865 -0.1194 0.5461 0.054 Uiso 0.69(3) 1 calc PR A 2
C96B C -0.0322(10) -0.091(2) 0.4008(16) 0.32(2) Uani 0.69(3) 1 d PD A 2
H96C H -0.0634 -0.1037 0.4192 0.383 Uiso 0.69(3) 1 calc PR A 2
H96D H -0.0344 -0.1321 0.3744 0.383 Uiso 0.69(3) 1 calc PR A 2
C97B C -0.039(2) -0.001(3) 0.3806(10) 0.27(2) Uani 0.69(3) 1 d PD A 2
H97D H -0.0767 0.0039 0.3589 0.402 Uiso 0.69(3) 1 calc PR A 2
H97E H -0.0079 0.0116 0.3631 0.402 Uiso 0.69(3) 1 calc PR A 2
H97F H -0.0383 0.0393 0.4070 0.402 Uiso 0.69(3) 1 calc PR A 2
N10 N 0.20597(19) 0.0988(4) 0.41551(16) 0.0470(17) Uani 0.482(15) 1 d PGD A 1
C101 C 0.1777(7) 0.1306(10) 0.3714(3) 0.040(4) Uani 0.482(15) 1 d PGD A 1
H101 H 0.1953 0.1254 0.3438 0.048 Uiso 0.482(15) 1 calc PR A 1
C102 C 0.1236(8) 0.1701(14) 0.3681(8) 0.059(5) Uani 0.482(15) 1 d PGD A 1
H102 H 0.1045 0.1917 0.3383 0.071 Uiso 0.482(15) 1 calc PR A 1
C103 C 0.0976(7) 0.178(2) 0.4089(11) 0.098(6) Uani 0.482(15) 1 d PGD A 1
C104 C 0.1259(9) 0.146(2) 0.4531(9) 0.074(4) Uani 0.482(15) 1 d PGD A 1
H104 H 0.1083 0.1512 0.4807 0.089 Uiso 0.482(15) 1 calc PR A 1
C105 C 0.1800(8) 0.1065(14) 0.4563(4) 0.044(4) Uani 0.482(15) 1 d PGD A 1
C106 C 0.0352(6) 0.2040(17) 0.4083(10) 0.088(5) Uiso 0.482(15) 1 d PD A 1
H10A H 0.0141 0.1599 0.4229 0.106 Uiso 0.482(15) 1 calc PR A 1
H10B H 0.0151 0.2139 0.3751 0.106 Uiso 0.482(15) 1 calc PR A 1
C107 C 0.038(2) 0.286(2) 0.4377(18) 0.240(17) Uiso 0.482(15) 1 d PD A 1
H10C H -0.0009 0.3060 0.4388 0.360 Uiso 0.482(15) 1 calc PR A 1
H10D H 0.0594 0.3289 0.4227 0.360 Uiso 0.482(15) 1 calc PR A 1
H10E H 0.0589 0.2752 0.4703 0.360 Uiso 0.482(15) 1 calc PR A 1
N10B N 0.20597(19) 0.0988(4) 0.41551(16) 0.0470(17) Uani 0.518(15) 1 d PD A 2
C01B C 0.1844(7) 0.1562(9) 0.3791(4) 0.040(4) Uani 0.518(15) 1 d PD A 2
H01B H 0.2050 0.1657 0.3536 0.048 Uiso 0.518(15) 1 calc PR A 2
C02B C 0.1325(9) 0.1995(11) 0.3804(7) 0.059(5) Uani 0.518(15) 1 d PD A 2
H02B H 0.1172 0.2368 0.3552 0.071 Uiso 0.518(15) 1 calc PR A 2
C03B C 0.1031(9) 0.188(2) 0.4191(11) 0.098(6) Uani 0.518(15) 1 d PD A 2
C04B C 0.1254(9) 0.132(2) 0.4561(9) 0.074(4) Uani 0.518(15) 1 d PD A 2
H04B H 0.1062 0.1249 0.4826 0.089 Uiso 0.518(15) 1 calc PR A 2
C05B C 0.1762(7) 0.0861(14) 0.4538(5) 0.044(4) Uani 0.518(15) 1 d PD A 2
C06B C 0.0520(8) 0.2478(15) 0.4190(9) 0.088(5) Uiso 0.518(15) 1 d PD A 2
H06A H 0.0434 0.2520 0.4518 0.106 Uiso 0.518(15) 1 calc PR A 2
H06B H 0.0630 0.3046 0.4093 0.106 Uiso 0.518(15) 1 calc PR A 2
C07B C -0.0026(17) 0.219(3) 0.3851(15) 0.240(17) Uiso 0.518(15) 1 d PD A 2
H07A H -0.0341 0.2591 0.3867 0.360 Uiso 0.518(15) 1 calc PR A 2
H07B H -0.0139 0.1631 0.3946 0.360 Uiso 0.518(15) 1 calc PR A 2
H07C H 0.0052 0.2170 0.3523 0.360 Uiso 0.518(15) 1 calc PR A 2
C121 C 0.1985(3) 0.0584(6) 0.5398(2) 0.0396(19) Uani 1 1 d . A .
C122 C 0.1930(4) 0.1372(6) 0.5586(3) 0.055(2) Uani 1 1 d . . .
H122 H 0.1916 0.1852 0.5385 0.066 Uiso 1 1 calc R A .
C123 C 0.1896(4) 0.1477(7) 0.6074(3) 0.059(2) Uani 1 1 d . A .
H123 H 0.1855 0.2020 0.6203 0.071 Uiso 1 1 calc R . .
C124 C 0.1922(3) 0.0753(6) 0.6363(3) 0.049(2) Uani 1 1 d . . .
H124 H 0.1885 0.0795 0.6690 0.059 Uiso 1 1 calc R A .
C125 C 0.2003(3) -0.0020(6) 0.6161(2) 0.047(2) Uani 1 1 d . A .
C141 C 0.1915(3) -0.1598(6) 0.6380(2) 0.043(2) Uani 1 1 d . . .
C142 C 0.1799(4) -0.2077(7) 0.6772(3) 0.056(2) Uani 1 1 d . A .
H142 H 0.1829 -0.1828 0.7079 0.067 Uiso 1 1 calc R . .
C143 C 0.1643(4) -0.2901(7) 0.6705(3) 0.063(3) Uani 1 1 d . . .
H143 H 0.1558 -0.3224 0.6965 0.075 Uiso 1 1 calc R A .
C144 C 0.1609(3) -0.3276(7) 0.6251(3) 0.059(2) Uani 1 1 d . A .
H144 H 0.1498 -0.3848 0.6200 0.070 Uiso 1 1 calc R . .
C145 C 0.1742(3) -0.2776(6) 0.5878(2) 0.043(2) Uani 1 1 d . . .
C161 C 0.2044(3) -0.3086(6) 0.5058(2) 0.048(2) Uani 1 1 d . . .
C162 C 0.2058(4) -0.3776(6) 0.4752(3) 0.055(2) Uani 1 1 d . A .
H162 H 0.1863 -0.4287 0.4797 0.066 Uiso 1 1 calc R . .
C163 C 0.2371(3) -0.3678(6) 0.4379(3) 0.052(2) Uani 1 1 d . . .
H163 H 0.2380 -0.4124 0.4157 0.062 Uiso 1 1 calc R A .
C164 C 0.2667(3) -0.2941(6) 0.4327(2) 0.049(2) Uani 1 1 d . A .
H164 H 0.2882 -0.2885 0.4074 0.059 Uiso 1 1 calc R . .
C165 C 0.2650(3) -0.2264(5) 0.4655(2) 0.0337(17) Uani 1 1 d . A .
C181 C 0.3418(3) -0.1419(5) 0.4433(2) 0.0385(19) Uani 1 1 d . A .
C182 C 0.3834(3) -0.2056(6) 0.4446(2) 0.048(2) Uani 1 1 d . . .
H182 H 0.3782 -0.2565 0.4608 0.058 Uiso 1 1 calc R A .
C183 C 0.4322(3) -0.1970(6) 0.4229(3) 0.051(2) Uani 1 1 d . A .
C184 C 0.4392(4) -0.1174(7) 0.4017(3) 0.062(3) Uani 1 1 d . . .
H184 H 0.4712 -0.1083 0.3859 0.075 Uiso 1 1 calc R A .
C185 C 0.4000(4) -0.0532(7) 0.4038(3) 0.060(3) Uani 1 1 d . A .
H185 H 0.4073 0.0006 0.3916 0.072 Uiso 1 1 calc R . .
C186 C 0.4739(4) -0.2696(7) 0.4216(3) 0.067(3) Uani 1 1 d . . .
H18A H 0.4858 -0.2920 0.4544 0.080 Uiso 1 1 calc R A .
H18B H 0.5090 -0.2487 0.4104 0.080 Uiso 1 1 calc R . .
C187 C 0.4466(4) -0.3415(7) 0.3882(3) 0.077(3) Uani 1 1 d . A .
H18C H 0.4747 -0.3874 0.3888 0.116 Uiso 1 1 calc R . .
H18D H 0.4359 -0.3201 0.3555 0.116 Uiso 1 1 calc R . .
H18E H 0.4119 -0.3626 0.3992 0.116 Uiso 1 1 calc R . .
B1 B 0.3341(4) 0.4599(6) 0.6416(3) 0.043(2) Uani 1 1 d . . .
C201 C 0.2629(3) 0.4582(6) 0.6267(3) 0.053(2) Uani 1 1 d . . .
C202 C 0.2255(4) 0.4548(8) 0.6607(3) 0.083(4) Uani 1 1 d . . .
H202 H 0.2423 0.4586 0.6936 0.100 Uiso 1 1 calc R . .
C203 C 0.1653(4) 0.4462(8) 0.6490(4) 0.094(4) Uani 1 1 d . . .
H203 H 0.1422 0.4460 0.6734 0.113 Uiso 1 1 calc R . .
C204 C 0.1392(5) 0.4379(9) 0.6009(5) 0.106(5) Uani 1 1 d . . .
H204 H 0.0986 0.4292 0.5925 0.127 Uiso 1 1 calc R . .
C205 C 0.1734(4) 0.4426(8) 0.5653(4) 0.091(4) Uani 1 1 d . . .
H205 H 0.1560 0.4391 0.5325 0.110 Uiso 1 1 calc R . .
C206 C 0.2331(4) 0.4523(6) 0.5781(3) 0.067(3) Uani 1 1 d . . .
H206 H 0.2554 0.4553 0.5533 0.081 Uiso 1 1 calc R . .
C207 C 0.3531(3) 0.5331(5) 0.6839(3) 0.045(2) Uani 1 1 d . . .
C208 C 0.3190(4) 0.6051(6) 0.6874(3) 0.053(2) Uani 1 1 d . . .
H208 H 0.2822 0.6085 0.6671 0.064 Uiso 1 1 calc R . .
C209 C 0.3356(4) 0.6714(7) 0.7187(3) 0.063(3) Uani 1 1 d . . .
H209 H 0.3112 0.7193 0.7183 0.076 Uiso 1 1 calc R . .
C210 C 0.3883(4) 0.6682(7) 0.7510(3) 0.066(3) Uani 1 1 d . . .
H210 H 0.4000 0.7132 0.7725 0.079 Uiso 1 1 calc R . .
C211 C 0.4225(4) 0.5977(7) 0.7505(3) 0.076(3) Uani 1 1 d . . .
H211 H 0.4577 0.5933 0.7727 0.091 Uiso 1 1 calc R . .
C212 C 0.4061(4) 0.5323(6) 0.7177(3) 0.064(3) Uani 1 1 d . . .
H212 H 0.4313 0.4854 0.7179 0.076 Uiso 1 1 calc R . .
C213 C 0.3627(3) 0.4933(6) 0.5941(2) 0.044(2) Uani 1 1 d . . .
C214 C 0.3519(4) 0.5749(7) 0.5763(3) 0.065(3) Uani 1 1 d . . .
H214 H 0.3282 0.6102 0.5918 0.077 Uiso 1 1 calc R . .
C215 C 0.3737(4) 0.6089(7) 0.5368(3) 0.073(3) Uani 1 1 d . . .
H215 H 0.3655 0.6653 0.5269 0.087 Uiso 1 1 calc R . .
C216 C 0.4072(4) 0.5574(8) 0.5131(3) 0.069(3) Uani 1 1 d . . .
H216 H 0.4216 0.5780 0.4861 0.083 Uiso 1 1 calc R . .
C217 C 0.4196(4) 0.4769(7) 0.5287(3) 0.063(3) Uani 1 1 d . . .
H217 H 0.4433 0.4425 0.5127 0.076 Uiso 1 1 calc R . .
C218 C 0.3974(3) 0.4441(6) 0.5686(3) 0.050(2) Uani 1 1 d . . .
H218 H 0.4061 0.3877 0.5784 0.061 Uiso 1 1 calc R . .
C219 C 0.3584(3) 0.3644(5) 0.6585(2) 0.0402(19) Uani 1 1 d . . .
C220 C 0.4179(4) 0.3435(6) 0.6706(2) 0.049(2) Uani 1 1 d . . .
H220 H 0.4455 0.3870 0.6693 0.059 Uiso 1 1 calc R . .
C221 C 0.4389(4) 0.2628(6) 0.6842(3) 0.056(2) Uani 1 1 d . . .
H221 H 0.4794 0.2526 0.6917 0.067 Uiso 1 1 calc R . .
C222 C 0.3993(4) 0.1971(6) 0.6866(3) 0.056(2) Uani 1 1 d . . .
H222 H 0.4127 0.1426 0.6968 0.068 Uiso 1 1 calc R . .
C223 C 0.3404(4) 0.2128(6) 0.6738(3) 0.055(2) Uani 1 1 d . . .
H223 H 0.3133 0.1684 0.6738 0.066 Uiso 1 1 calc R . .
C224 C 0.3210(4) 0.2941(6) 0.6608(2) 0.048(2) Uani 1 1 d . . .
H224 H 0.2804 0.3032 0.6531 0.058 Uiso 1 1 calc R . .
B2 B 0.1895(3) 0.4652(5) 0.3016(2) 0.053(3) Uani 1 1 d D . .
C225 C 0.1366(3) 0.5373(5) 0.3007(3) 0.077(3) Uani 0.15(2) 1 d PGD B 1
C226 C 0.116(2) 0.599(3) 0.3292(15) 0.098(6) Uani 0.15(2) 1 d PGD B 1
H226 H 0.1317 0.6021 0.3624 0.118 Uiso 0.15(2) 1 calc PR B 1
C227 C 0.073(3) 0.656(4) 0.309(3) 0.151(10) Uani 0.15(2) 1 d PGD B 1
H227 H 0.0597 0.6978 0.3279 0.181 Uiso 0.15(2) 1 calc PR B 1
C228 C 0.051(2) 0.652(4) 0.259(3) 0.143(11) Uani 0.15(2) 1 d PGD B 1
H228 H 0.0216 0.6901 0.2455 0.172 Uiso 0.15(2) 1 calc PR B 1
C229 C 0.071(2) 0.590(5) 0.2310(17) 0.124(7) Uani 0.15(2) 1 d PGD B 1
H229 H 0.0556 0.5868 0.1978 0.149 Uiso 0.15(2) 1 calc PR B 1
C230 C 0.1139(18) 0.533(3) 0.2516(5) 0.078(4) Uani 0.15(2) 1 d PGD B 1
H230 H 0.1276 0.4911 0.2324 0.093 Uiso 0.15(2) 1 calc PR B 1
C25B C 0.1366(3) 0.5373(5) 0.3007(3) 0.077(3) Uani 0.85(2) 1 d PD B 2
C26B C 0.1178(5) 0.5647(9) 0.3425(3) 0.098(6) Uani 0.85(2) 1 d PD B 2
H26B H 0.1328 0.5391 0.3724 0.118 Uiso 0.85(2) 1 calc PR B 2
C27B C 0.0768(7) 0.6297(11) 0.3403(6) 0.151(10) Uani 0.85(2) 1 d PD B 2
H27B H 0.0629 0.6465 0.3683 0.181 Uiso 0.85(2) 1 calc PR B 2
C28B C 0.0564(6) 0.6699(8) 0.2965(7) 0.143(11) Uani 0.85(2) 1 d PD B 2
H28B H 0.0317 0.7176 0.2954 0.172 Uiso 0.85(2) 1 calc PR B 2
C29B C 0.0726(5) 0.6395(9) 0.2543(5) 0.124(7) Uani 0.85(2) 1 d PD B 2
H29B H 0.0557 0.6625 0.2242 0.149 Uiso 0.85(2) 1 calc PR B 2
C30B C 0.1140(4) 0.5749(8) 0.2566(3) 0.078(4) Uani 0.85(2) 1 d PD B 2
H30B H 0.1267 0.5566 0.2283 0.093 Uiso 0.85(2) 1 calc PR B 2
C231 C 0.1685(10) 0.3772(11) 0.2703(8) 0.049(2) Uani 0.395(11) 1 d PGD B 1
C232 C 0.1089(9) 0.3593(10) 0.2639(6) 0.052(4) Uani 0.395(11) 1 d PGD B 1
H232 H 0.0823 0.4022 0.2687 0.062 Uiso 0.395(11) 1 calc PR B 1
C233 C 0.0888(8) 0.2781(12) 0.2504(7) 0.078(4) Uani 0.395(11) 1 d PGD B 1
H233 H 0.0485 0.2660 0.2460 0.094 Uiso 0.395(11) 1 calc PR B 1
C234 C 0.1282(11) 0.2147(8) 0.2432(8) 0.080(5) Uani 0.395(11) 1 d PGD B 1
H234 H 0.1146 0.1598 0.2341 0.096 Uiso 0.395(11) 1 calc PR B 1
C235 C 0.1878(10) 0.2326(13) 0.2497(9) 0.085(4) Uani 0.395(11) 1 d PGD B 1
H235 H 0.2145 0.1897 0.2449 0.102 Uiso 0.395(11) 1 calc PR B 1
C236 C 0.2079(7) 0.3138(17) 0.2632(10) 0.051(4) Uani 0.395(11) 1 d PGD B 1
H236 H 0.2482 0.3259 0.2675 0.061 Uiso 0.395(11) 1 calc PR B 1
C31B C 0.1619(7) 0.3752(8) 0.2719(5) 0.049(2) Uani 0.605(11) 1 d PD B 2
C32B C 0.1073(6) 0.3758(7) 0.2421(5) 0.052(4) Uani 0.605(11) 1 d PD B 2
H32B H 0.0833 0.4242 0.2408 0.062 Uiso 0.605(11) 1 calc PR B 2
C33B C 0.0882(5) 0.3049(8) 0.2142(6) 0.078(4) Uani 0.605(11) 1 d PD B 2
H33B H 0.0508 0.3046 0.1948 0.094 Uiso 0.605(11) 1 calc PR B 2
C34B C 0.1245(7) 0.2343(7) 0.2149(6) 0.080(5) Uani 0.605(11) 1 d PD B 2
H34B H 0.1123 0.1873 0.1950 0.096 Uiso 0.605(11) 1 calc PR B 2
C35B C 0.1788(7) 0.2334(10) 0.2450(7) 0.085(4) Uani 0.605(11) 1 d PD B 2
H35B H 0.2027 0.1849 0.2464 0.102 Uiso 0.605(11) 1 calc PR B 2
C36B C 0.1977(5) 0.3041(11) 0.2731(5) 0.051(4) Uani 0.605(11) 1 d PD B 2
H36B H 0.2348 0.3039 0.2930 0.061 Uiso 0.605(11) 1 calc PR B 2
C237 C 0.2432(3) 0.5133(6) 0.2795(3) 0.050(2) Uani 1 1 d D B .
C238 C 0.2776(4) 0.4764(7) 0.2490(3) 0.064(3) Uani 1 1 d . . .
H238 H 0.2686 0.4212 0.2371 0.077 Uiso 1 1 calc R B .
C239 C 0.3252(4) 0.5197(8) 0.2357(4) 0.075(3) Uani 1 1 d . B .
H239 H 0.3473 0.4932 0.2149 0.090 Uiso 1 1 calc R . .
C240 C 0.3397(4) 0.5989(8) 0.2522(4) 0.075(3) Uani 1 1 d . . .
H240 H 0.3717 0.6276 0.2431 0.089 Uiso 1 1 calc R B .
C241 C 0.3063(4) 0.6374(7) 0.2831(3) 0.067(3) Uani 1 1 d . B .
H241 H 0.3158 0.6923 0.2951 0.081 Uiso 1 1 calc R . .
C242 C 0.2600(4) 0.5956(6) 0.2958(3) 0.059(2) Uani 1 1 d . . .
H242 H 0.2381 0.6231 0.3164 0.070 Uiso 1 1 calc R B .
C243 C 0.2156(3) 0.4337(5) 0.35796(17) 0.078(3) Uani 0.77(5) 1 d PGD B 1
C244 C 0.2749(3) 0.4408(12) 0.3771(5) 0.067(4) Uani 0.77(5) 1 d PGD B 1
H244 H 0.3013 0.4598 0.3576 0.081 Uiso 0.77(5) 1 calc PR B 1
C245 C 0.2950(6) 0.4199(13) 0.4253(5) 0.094(5) Uani 0.77(5) 1 d PGD B 1
H245 H 0.3351 0.4248 0.4382 0.113 Uiso 0.77(5) 1 calc PR B 1
C246 C 0.2559(8) 0.3919(15) 0.4542(2) 0.130(7) Uani 0.77(5) 1 d PGD B 1
H246 H 0.2696 0.3778 0.4867 0.155 Uiso 0.77(5) 1 calc PR B 1
C247 C 0.1967(7) 0.385(2) 0.4350(6) 0.137(10) Uani 0.77(5) 1 d PGD B 1
H247 H 0.1703 0.3658 0.4545 0.165 Uiso 0.77(5) 1 calc PR B 1
C248 C 0.1765(4) 0.4056(16) 0.3869(5) 0.116(7) Uani 0.77(5) 1 d PGD B 1
H248 H 0.1365 0.4008 0.3739 0.139 Uiso 0.77(5) 1 calc PR B 1
C43B C 0.2156(3) 0.4337(5) 0.35796(17) 0.078(3) Uani 0.23(5) 1 d PD B 2
C44B C 0.2703(9) 0.454(3) 0.3845(9) 0.067(4) Uani 0.23(5) 1 d PD B 2
H44B H 0.2967 0.4867 0.3705 0.081 Uiso 0.23(5) 1 calc PR B 2
C45B C 0.2859(14) 0.425(5) 0.4317(9) 0.094(5) Uani 0.23(5) 1 d PD B 2
H45B H 0.3221 0.4404 0.4502 0.113 Uiso 0.23(5) 1 calc PR B 2
C46B C 0.2479(16) 0.373(4) 0.4516(9) 0.130(7) Uani 0.23(5) 1 d PD B 2
H46B H 0.2574 0.3555 0.4841 0.155 Uiso 0.23(5) 1 calc PR B 2
C47B C 0.196(2) 0.346(4) 0.4233(13) 0.137(10) Uani 0.23(5) 1 d PD B 2
H47B H 0.1720 0.3057 0.4356 0.165 Uiso 0.23(5) 1 calc PR B 2
C48B C 0.1791(17) 0.378(4) 0.3769(13) 0.116(7) Uani 0.23(5) 1 d PD B 2
H48B H 0.1431 0.3613 0.3582 0.139 Uiso 0.23(5) 1 calc PR B 2
Cl1 Cl 0.4693(2) 0.3268(4) 0.41767(14) 0.1304(19) Uani 0.848(4) 1 d PD C 1
C1S C 0.4941(5) 0.3884(11) 0.3746(4) 0.128(6) Uani 0.848(4) 1 d PD C 1
H1S1 H 0.5204 0.3536 0.3589 0.154 Uiso 0.848(4) 1 calc PR C 1
H1S2 H 0.5174 0.4351 0.3912 0.154 Uiso 0.848(4) 1 calc PR C 1
Cl2 Cl 0.4415(2) 0.4316(4) 0.33012(19) 0.141(2) Uani 0.848(4) 1 d PD C 1
Cl1B Cl 0.4368(11) 0.414(2) 0.4041(8) 0.1304(19) Uani 0.152(4) 1 d PD C 2
C1SB C 0.4933(13) 0.400(7) 0.372(2) 0.128(6) Uani 0.152(4) 1 d PD C 2
H1S3 H 0.5237 0.3655 0.3921 0.154 Uiso 0.152(4) 1 calc PR C 2
H1S4 H 0.5104 0.4556 0.3678 0.154 Uiso 0.152(4) 1 calc PR C 2
Cl2B Cl 0.4755(11) 0.352(2) 0.3165(8) 0.141(2) Uani 0.152(4) 1 d PD C 2
Cl3 Cl 0.0784(6) -0.0394(11) 0.2625(4) 0.313(9) Uani 0.691(11) 1 d PD D 1
C2S C 0.0241(6) -0.0165(11) 0.2143(4) 0.119(7) Uani 0.691(11) 1 d PD D 1
H2S1 H 0.0265 0.0442 0.2069 0.143 Uiso 0.691(11) 1 calc PR D 1
H2S2 H -0.0138 -0.0260 0.2244 0.143 Uiso 0.691(11) 1 calc PR D 1
Cl4 Cl 0.0247(4) -0.0728(10) 0.1618(5) 0.257(7) Uani 0.691(11) 1 d PD D 1
Cl3B Cl 0.0753(14) 0.0182(19) 0.2776(11) 0.313(9) Uani 0.309(11) 1 d PD D 2
C2SB C 0.056(2) -0.0858(17) 0.2634(10) 0.119(7) Uani 0.309(11) 1 d PD D 2
H2S3 H 0.0885 -0.1224 0.2789 0.143 Uiso 0.309(11) 1 calc PR D 2
H2S4 H 0.0218 -0.0998 0.2775 0.143 Uiso 0.309(11) 1 calc PR D 2
Cl4B Cl 0.0414(10) -0.111(2) 0.2028(12) 0.257(7) Uani 0.309(11) 1 d PD D 2
Cl5 Cl 0.0419(3) -0.4281(6) 0.4779(4) 0.156(4) Uani 0.50 1 d PD . .
C3S C 0.0407(7) -0.3261(10) 0.4553(11) 0.21(2) Uani 0.50 1 d PD . .
H3S1 H 0.0707 -0.3219 0.4348 0.257 Uiso 0.50 1 calc PR . .
H3S2 H 0.0519 -0.2870 0.4826 0.257 Uiso 0.50 1 calc PR . .
Cl6 Cl -0.0247(6) -0.2916(7) 0.4223(6) 0.270(8) Uani 0.50 1 d PD . .
Cl7 Cl 0.5261(7) -0.0517(8) 0.5028(6) 0.180(3) Uani 0.50 1 d PDU . .
C4S C 0.4745(9) 0.0281(10) 0.4971(8) 0.101(5) Uani 0.50 1 d PDU . .
H4S1 H 0.4706 0.0470 0.5297 0.121 Uiso 0.50 1 calc PR . .
H4S2 H 0.4367 0.0037 0.4823 0.121 Uiso 0.50 1 calc PR . .
Cl8 Cl 0.4870(5) 0.1165(7) 0.4641(4) 0.180(3) Uani 0.50 1 d PDU . .

loop_
_atom_site_aniso_label
_atom_site_aniso_U_11
_atom_site_aniso_U_22
_atom_site_aniso_U_33
_atom_site_aniso_U_23
_atom_site_aniso_U_13
_atom_site_aniso_U_12
Ni1 0.0323(5) 0.0675(7) 0.0156(4) 0.0051(4) 0.0050(3) -0.0057(5)
Ni2 0.0308(5) 0.0638(7) 0.0134(4) 0.0026(4) 0.0019(3) -0.0079(4)
Ni3 0.0398(5) 0.0601(7) 0.0132(4) 0.0009(4) 0.0040(3) -0.0114(5)
N1 0.034(3) 0.067(5) 0.017(3) 0.005(3) 0.004(2) -0.002(3)
N2 0.031(3) 0.062(5) 0.013(3) 0.006(3) 0.000(2) -0.003(3)
N3 0.040(3) 0.069(5) 0.013(3) -0.003(3) 0.005(2) -0.014(3)
N4 0.075(5) 0.055(5) 0.022(3) 0.002(3) 0.006(3) -0.014(4)
N5 0.038(3) 0.048(4) 0.018(3) -0.004(3) 0.003(2) -0.008(3)
N6 0.059(4) 0.070(5) 0.020(3) -0.001(3) 0.017(3) -0.015(4)
N7 0.037(3) 0.076(5) 0.015(3) 0.001(3) -0.001(2) -0.014(3)
N8 0.035(3) 0.084(5) 0.015(3) 0.005(3) 0.000(2) -0.018(3)
N11 0.037(3) 0.082(5) 0.021(3) 0.014(3) 0.002(2) -0.006(3)
N12 0.040(4) 0.076(5) 0.016(3) 0.003(3) 0.007(2) 0.002(3)
N13 0.053(4) 0.084(6) 0.013(3) 0.007(3) 0.004(3) 0.004(4)
N14 0.031(3) 0.069(5) 0.020(3) -0.001(3) 0.001(2) -0.004(3)
N15 0.055(4) 0.086(6) 0.031(3) 0.001(3) 0.010(3) -0.030(4)
N16 0.034(3) 0.076(5) 0.019(3) 0.009(3) 0.005(2) -0.013(3)
N17 0.032(3) 0.077(5) 0.015(3) 0.001(3) 0.002(2) -0.015(3)
N18 0.035(3) 0.073(5) 0.020(3) 0.000(3) 0.007(2) -0.016(3)
C11 0.042(4) 0.072(6) 0.027(4) 0.010(4) 0.004(3) 0.000(4)
C12 0.044(5) 0.099(8) 0.035(4) 0.021(5) -0.007(4) 0.002(5)
C13 0.045(5) 0.086(7) 0.051(5) 0.016(5) -0.007(4) -0.009(5)
C14 0.038(4) 0.097(7) 0.034(4) 0.012(5) -0.004(3) -0.012(5)
C15 0.034(4) 0.064(6) 0.019(3) 0.002(3) 0.005(3) -0.008(4)
C16 0.054(6) 0.159(12) 0.102(9) 0.063(9) -0.031(6) -0.017(7)
C17 0.076(9) 0.40(3) 0.107(12) -0.033(16) -0.037(8) -0.058(14)
C31 0.040(4) 0.065(6) 0.017(3) 0.000(3) 0.008(3) -0.005(4)
C32 0.056(5) 0.083(7) 0.014(3) -0.003(4) 0.002(3) -0.018(5)
C33 0.064(5) 0.081(7) 0.019(4) -0.015(4) 0.004(3) -0.022(5)
C34 0.071(6) 0.066(6) 0.027(4) -0.004(4) 0.005(4) -0.029(5)
C35 0.052(5) 0.066(6) 0.017(3) 0.000(4) 0.003(3) -0.013(4)
C51 0.038(4) 0.057(6) 0.016(3) 0.000(3) 0.001(3) -0.012(4)
C52 0.061(5) 0.054(5) 0.028(4) 0.006(4) 0.003(3) -0.017(4)
C53 0.067(5) 0.066(6) 0.025(4) 0.004(4) 0.013(4) -0.025(5)
C54 0.057(5) 0.078(7) 0.013(3) 0.004(4) 0.009(3) -0.015(5)
C55 0.036(4) 0.055(5) 0.018(3) 0.003(3) 0.003(3) -0.009(4)
C71 0.054(5) 0.065(6) 0.015(3) 0.006(4) 0.003(3) -0.009(4)
C72 0.066(6) 0.084(7) 0.017(3) -0.003(4) 0.005(3) -0.025(5)
C73 0.077(6) 0.075(7) 0.032(4) -0.002(4) -0.009(4) -0.025(5)
C74 0.067(5) 0.073(6) 0.023(4) 0.008(4) -0.006(4) -0.035(5)
C75 0.035(4) 0.078(6) 0.023(3) 0.009(4) -0.004(3) -0.013(4)
N9 0.033(3) 0.089(6) 0.028(3) 0.015(3) 0.004(3) -0.005(3)
C91 0.033(4) 0.052(10) 0.019(4) -0.001(5) -0.001(3) -0.021(5)
C92 0.041(5) 0.143(15) 0.039(5) 0.033(7) -0.016(4) -0.038(7)
C93 0.029(5) 0.270(18) 0.064(7) 0.071(9) -0.014(5) -0.026(8)
C94 0.037(5) 0.108(18) 0.047(8) 0.010(9) 0.009(4) -0.009(7)
C95 0.040(5) 0.062(12) 0.033(5) 0.002(6) 0.005(4) -0.013(6)
C96 0.063(9) 0.77(6) 0.119(13) 0.25(3) -0.006(8) 0.033(19)
C97 0.075(15) 0.55(6) 0.17(3) -0.18(4) -0.02(2) 0.07(2)
N9B 0.033(3) 0.089(6) 0.028(3) 0.015(3) 0.004(3) -0.005(3)
C91B 0.033(4) 0.052(10) 0.019(4) -0.001(5) -0.001(3) -0.021(5)
C92B 0.041(5) 0.143(15) 0.039(5) 0.033(7) -0.016(4) -0.038(7)
C93B 0.029(5) 0.270(18) 0.064(7) 0.071(9) -0.014(5) -0.026(8)
C94B 0.037(5) 0.108(18) 0.047(8) 0.010(9) 0.009(4) -0.009(7)
C95B 0.040(5) 0.062(12) 0.033(5) 0.002(6) 0.005(4) -0.013(6)
C96B 0.063(9) 0.77(6) 0.119(13) 0.25(3) -0.006(8) 0.033(19)
C97B 0.075(15) 0.55(6) 0.17(3) -0.18(4) -0.02(2) 0.07(2)
N10 0.046(4) 0.075(5) 0.019(3) 0.010(3) 0.002(3) -0.006(3)
C101 0.052(6) 0.042(10) 0.021(5) -0.006(6) -0.008(4) -0.017(7)
C102 0.054(8) 0.102(15) 0.013(10) 0.001(9) -0.015(5) 0.002(10)
C103 0.066(7) 0.181(15) 0.050(12) 0.055(10) 0.018(7) 0.054(9)
C104 0.056(6) 0.124(13) 0.044(5) 0.039(7) 0.018(4) 0.021(7)
C105 0.041(5) 0.067(11) 0.023(4) 0.009(5) 0.000(3) -0.013(6)
N10B 0.046(4) 0.075(5) 0.019(3) 0.010(3) 0.002(3) -0.006(3)
C01B 0.052(6) 0.042(10) 0.021(5) -0.006(6) -0.008(4) -0.017(7)
C02B 0.054(8) 0.102(15) 0.013(10) 0.001(9) -0.015(5) 0.002(10)
C03B 0.066(7) 0.181(15) 0.050(12) 0.055(10) 0.018(7) 0.054(9)
C04B 0.056(6) 0.124(13) 0.044(5) 0.039(7) 0.018(4) 0.021(7)
C05B 0.041(5) 0.067(11) 0.023(4) 0.009(5) 0.000(3) -0.013(6)
C121 0.029(4) 0.066(6) 0.025(4) 0.004(4) 0.009(3) 0.001(4)
C122 0.057(5) 0.077(7) 0.033(4) 0.008(4) 0.015(4) 0.010(5)
C123 0.052(5) 0.080(7) 0.045(5) 0.004(5) 0.011(4) 0.008(5)
C124 0.043(4) 0.081(7) 0.025(4) 0.001(4) 0.013(3) 0.010(4)
C125 0.032(4) 0.090(7) 0.020(3) 0.003(4) 0.007(3) 0.000(4)
C141 0.034(4) 0.073(6) 0.022(4) 0.006(4) 0.007(3) -0.004(4)
C142 0.060(5) 0.091(8) 0.019(4) 0.018(4) 0.012(3) 0.008(5)
C143 0.069(6) 0.091(8) 0.033(4) 0.026(5) 0.020(4) 0.005(6)
C144 0.054(5) 0.087(7) 0.035(4) 0.018(4) 0.009(4) -0.005(5)
C145 0.037(4) 0.076(7) 0.018(3) 0.005(4) 0.007(3) -0.009(4)
C161 0.041(4) 0.076(7) 0.025(4) 0.014(4) 0.005(3) -0.008(4)
C162 0.062(5) 0.068(6) 0.034(4) 0.001(4) 0.005(4) -0.023(5)
C163 0.056(5) 0.069(6) 0.031(4) -0.003(4) 0.006(4) -0.011(5)
C164 0.049(5) 0.077(6) 0.023(4) -0.001(4) 0.015(3) -0.014(4)
C165 0.032(4) 0.055(5) 0.014(3) 0.003(3) 0.003(3) -0.011(3)
C181 0.035(4) 0.070(6) 0.010(3) 0.002(3) 0.003(3) -0.009(4)
C182 0.043(4) 0.071(6) 0.029(4) 0.013(4) 0.003(3) -0.002(4)
C183 0.041(4) 0.082(7) 0.032(4) 0.001(4) 0.010(3) -0.003(4)
C184 0.036(5) 0.094(8) 0.063(6) 0.020(5) 0.026(4) 0.006(5)
C185 0.045(5) 0.096(8) 0.042(5) 0.015(5) 0.011(4) -0.011(5)
C186 0.039(5) 0.100(8) 0.062(6) 0.021(6) 0.014(4) 0.007(5)
C187 0.068(6) 0.104(9) 0.062(6) -0.007(6) 0.021(5) 0.004(6)
B1 0.048(5) 0.055(6) 0.027(4) 0.005(4) 0.010(4) -0.004(4)
C201 0.045(5) 0.074(6) 0.041(4) 0.015(4) 0.006(4) -0.007(4)
C202 0.046(5) 0.151(11) 0.052(5) 0.051(6) 0.008(4) -0.003(6)
C203 0.045(6) 0.154(12) 0.087(8) 0.061(8) 0.019(5) 0.006(6)
C204 0.048(6) 0.145(12) 0.118(10) 0.046(9) -0.007(7) -0.022(7)
C205 0.061(7) 0.138(11) 0.068(7) 0.020(7) -0.008(5) -0.029(7)
C206 0.051(5) 0.100(8) 0.046(5) 0.000(5) -0.006(4) -0.020(5)
C207 0.042(4) 0.061(6) 0.032(4) 0.010(4) 0.010(3) -0.001(4)
C208 0.056(5) 0.077(7) 0.027(4) 0.002(4) 0.010(4) 0.010(5)
C209 0.076(6) 0.075(7) 0.041(5) 0.003(5) 0.019(4) 0.022(5)
C210 0.070(6) 0.080(7) 0.046(5) -0.015(5) 0.004(5) 0.005(6)
C211 0.066(6) 0.083(8) 0.067(6) -0.028(6) -0.018(5) 0.011(6)
C212 0.055(5) 0.070(7) 0.061(6) -0.008(5) -0.002(4) 0.008(5)
C213 0.037(4) 0.066(6) 0.027(4) 0.008(4) -0.001(3) -0.006(4)
C214 0.073(6) 0.082(7) 0.041(5) 0.018(5) 0.016(4) 0.006(5)
C215 0.085(7) 0.089(8) 0.045(5) 0.028(5) 0.014(5) 0.001(6)
C216 0.072(6) 0.107(9) 0.031(4) 0.023(5) 0.019(4) -0.019(6)
C217 0.058(6) 0.094(8) 0.038(4) -0.004(5) 0.011(4) -0.026(5)
C218 0.058(5) 0.060(6) 0.034(4) 0.002(4) 0.008(4) -0.007(4)
C219 0.047(4) 0.064(6) 0.011(3) -0.001(3) 0.009(3) -0.004(4)
C220 0.053(5) 0.067(6) 0.028(4) 0.002(4) 0.005(3) 0.001(4)
C221 0.054(5) 0.080(7) 0.034(4) -0.002(4) 0.008(4) 0.012(5)
C222 0.084(7) 0.061(6) 0.024(4) 0.003(4) 0.011(4) 0.014(5)
C223 0.069(6) 0.073(7) 0.025(4) -0.004(4) 0.013(4) -0.010(5)
C224 0.052(5) 0.073(7) 0.019(3) 0.001(4) 0.005(3) -0.006(5)
B2 0.045(5) 0.071(7) 0.041(5) -0.009(5) -0.003(4) -0.003(5)
C225 0.043(5) 0.081(8) 0.105(8) -0.021(7) 0.008(5) -0.010(5)
C226 0.052(6) 0.127(14) 0.118(11) -0.070(10) 0.020(7) -0.002(8)
C227 0.116(15) 0.16(2) 0.20(3) -0.097(19) 0.101(18) -0.023(13)
C228 0.066(10) 0.054(10) 0.32(3) -0.059(16) 0.059(18) -0.023(7)
C229 0.081(11) 0.069(13) 0.23(2) -0.011(13) 0.056(12) -0.013(10)
C230 0.043(6) 0.047(9) 0.147(12) 0.021(8) 0.027(7) 0.007(6)
C25B 0.043(5) 0.081(8) 0.105(8) -0.021(7) 0.008(5) -0.010(5)
C26B 0.052(6) 0.127(14) 0.118(11) -0.070(10) 0.020(7) -0.002(8)
C27B 0.116(15) 0.16(2) 0.20(3) -0.097(19) 0.101(18) -0.023(13)
C28B 0.066(10) 0.054(10) 0.32(3) -0.059(16) 0.059(18) -0.023(7)
C29B 0.081(11) 0.069(13) 0.23(2) -0.011(13) 0.056(12) -0.013(10)
C30B 0.043(6) 0.047(9) 0.147(12) 0.021(8) 0.027(7) 0.007(6)
C231 0.055(6) 0.070(6) 0.020(4) 0.005(4) 0.006(4) -0.003(5)
C232 0.058(6) 0.063(9) 0.034(9) 0.007(7) 0.005(8) -0.013(6)
C233 0.063(8) 0.080(12) 0.085(11) 0.006(10) -0.005(9) -0.017(8)
C234 0.118(12) 0.056(10) 0.066(11) -0.004(9) 0.015(12) -0.022(9)
C235 0.112(11) 0.072(8) 0.076(8) -0.009(7) 0.033(7) 0.007(8)
C236 0.069(7) 0.073(8) 0.013(8) 0.011(6) 0.014(6) 0.011(7)
C31B 0.055(6) 0.070(6) 0.020(4) 0.005(4) 0.006(4) -0.003(5)
C32B 0.058(6) 0.063(9) 0.034(9) 0.007(7) 0.005(8) -0.013(6)
C33B 0.063(8) 0.080(12) 0.085(11) 0.006(10) -0.005(9) -0.017(8)
C34B 0.118(12) 0.056(10) 0.066(11) -0.004(9) 0.015(12) -0.022(9)
C35B 0.112(11) 0.072(8) 0.076(8) -0.009(7) 0.033(7) 0.007(8)
C36B 0.069(7) 0.073(8) 0.013(8) 0.011(6) 0.014(6) 0.011(7)
C237 0.040(4) 0.075(7) 0.031(4) -0.007(4) -0.005(3) 0.004(4)
C238 0.051(5) 0.085(7) 0.051(5) -0.022(5) -0.001(4) 0.003(5)
C239 0.062(6) 0.099(9) 0.069(6) -0.022(6) 0.023(5) 0.003(6)
C240 0.057(6) 0.088(8) 0.081(7) 0.004(6) 0.016(5) -0.010(6)
C241 0.060(6) 0.076(7) 0.067(6) -0.002(5) 0.014(5) -0.008(5)
C242 0.051(5) 0.081(7) 0.043(5) -0.007(5) 0.003(4) 0.004(5)
C243 0.078(7) 0.125(10) 0.033(5) -0.023(5) 0.012(5) -0.004(6)
C244 0.079(7) 0.076(9) 0.038(6) -0.031(6) -0.013(5) 0.015(6)
C245 0.120(11) 0.107(11) 0.044(7) -0.030(7) -0.014(7) 0.034(9)
C246 0.199(18) 0.161(17) 0.023(5) -0.016(8) 0.003(8) 0.052(14)
C247 0.159(15) 0.23(3) 0.024(8) -0.007(13) 0.024(9) 0.020(17)
C248 0.106(10) 0.22(2) 0.026(7) -0.020(10) 0.027(6) -0.003(11)
C43B 0.078(7) 0.125(10) 0.033(5) -0.023(5) 0.012(5) -0.004(6)
C44B 0.079(7) 0.076(9) 0.038(6) -0.031(6) -0.013(5) 0.015(6)
C45B 0.120(11) 0.107(11) 0.044(7) -0.030(7) -0.014(7) 0.034(9)
C46B 0.199(18) 0.161(17) 0.023(5) -0.016(8) 0.003(8) 0.052(14)
C47B 0.159(15) 0.23(3) 0.024(8) -0.007(13) 0.024(9) 0.020(17)
C48B 0.106(10) 0.22(2) 0.026(7) -0.020(10) 0.027(6) -0.003(11)
Cl1 0.112(3) 0.186(5) 0.088(3) -0.018(3) 0.001(2) -0.067(3)
C1S 0.077(9) 0.142(14) 0.159(14) -0.018(11) 0.002(9) -0.032(9)
Cl2 0.093(3) 0.167(5) 0.151(4) 0.021(4) -0.012(3) -0.032(3)
Cl1B 0.112(3) 0.186(5) 0.088(3) -0.018(3) 0.001(2) -0.067(3)
C1SB 0.077(9) 0.142(14) 0.159(14) -0.018(11) 0.002(9) -0.032(9)
Cl2B 0.093(3) 0.167(5) 0.151(4) 0.021(4) -0.012(3) -0.032(3)
Cl3 0.235(10) 0.50(3) 0.238(12) 0.229(14) 0.129(8) 0.214(13)
C2S 0.098(13) 0.128(16) 0.144(17) 0.040(13) 0.061(12) 0.064(11)
Cl4 0.125(6) 0.392(16) 0.251(14) -0.110(14) 0.030(8) 0.052(7)
Cl3B 0.235(10) 0.50(3) 0.238(12) 0.229(14) 0.129(8) 0.214(13)
C2SB 0.098(13) 0.128(16) 0.144(17) 0.040(13) 0.061(12) 0.064(11)
Cl4B 0.125(6) 0.392(16) 0.251(14) -0.110(14) 0.030(8) 0.052(7)
Cl5 0.087(5) 0.156(8) 0.203(9) 0.042(7) -0.037(5) -0.023(5)
C3S 0.08(2) 0.23(4) 0.30(5) -0.17(4) -0.07(3) 0.05(2)
Cl6 0.225(13) 0.174(11) 0.351(19) -0.012(12) -0.116(13) -0.075(10)
Cl7 0.157(5) 0.214(7) 0.173(6) -0.001(5) 0.038(5) -0.004(5)
C4S 0.081(9) 0.153(9) 0.057(8) -0.057(7) -0.018(8) -0.027(7)
Cl8 0.157(5) 0.214(7) 0.173(6) -0.001(5) 0.038(5) -0.004(5)

loop_
_atom_type_symbol
_atom_type_description
_atom_type_scat_dispersion_real
_atom_type_scat_dispersion_imag
_atom_type_scat_source
C C 0.0033 0.0016 'International Tables Vol C Tables 4.2.6.8 and 6.1.1.4'
H H 0.0000 0.0000 'International Tables Vol C Tables 4.2.6.8 and 6.1.1.4'
B B 0.0013 0.0007 'International Tables Vol C Tables 4.2.6.8 and 6.1.1.4'
N N 0.0061 0.0033 'International Tables Vol C Tables 4.2.6.8 and 6.1.1.4'
Ni Ni 0.3393 1.1124 'International Tables Vol C Tables 4.2.6.8 and 6.1.1.4'
Cl Cl 0.1484 0.1585 'International Tables Vol C Tables 4.2.6.8 and 6.1.1.4'

loop_
_geom_angle_atom_site_label_1
_geom_angle_atom_site_label_2
_geom_angle_atom_site_label_3
_geom_angle
_geom_angle_site_symmetry_1
_geom_angle_site_symmetry_3
_geom_angle_publ_flag
N16 Ni1 N14 94.5(3) . . ?
N16 Ni1 N12 170.2(2) . . ?
N14 Ni1 N12 95.3(3) . . ?
N16 Ni1 N1 89.8(2) . . ?
N14 Ni1 N1 95.3(2) . . ?
N12 Ni1 N1 90.2(2) . . ?
N16 Ni1 N9 87.9(2) . . ?
N14 Ni1 N9 98.8(2) . . ?
N12 Ni1 N9 89.7(2) . . ?
N1 Ni1 N9 165.9(2) . . ?
N16 Ni1 Ni2 85.34(17) . . ?
N14 Ni1 Ni2 179.15(17) . . ?
N12 Ni1 Ni2 84.93(17) . . ?
N1 Ni1 Ni2 83.85(16) . . ?
N9 Ni1 Ni2 82.06(13) . . ?
N11 Ni2 N17 177.8(3) . . ?
N11 Ni2 N8 89.5(3) . . ?
N17 Ni2 N8 89.7(3) . . ?
N11 Ni2 N2 90.1(3) . . ?
N17 Ni2 N2 90.8(3) . . ?
N8 Ni2 N2 177.6(3) . . ?
N11 Ni2 Ni1 88.85(18) . . ?
N17 Ni2 Ni1 89.19(18) . . ?
N8 Ni2 Ni1 92.46(17) . . ?
N2 Ni2 Ni1 89.91(17) . . ?
N11 Ni2 Ni3 90.39(18) . . ?
N17 Ni2 Ni3 91.57(18) . . ?
N8 Ni2 Ni3 88.25(17) . . ?
N2 Ni2 Ni3 89.37(17) . . ?
Ni1 Ni2 Ni3 178.96(6) . . ?
N5 Ni3 N7 94.4(2) . . ?
N5 Ni3 N3 95.0(2) . . ?
N7 Ni3 N3 170.6(2) . . ?
N5 Ni3 N10 95.8(2) . . ?
N7 Ni3 N10 88.7(2) . . ?
N3 Ni3 N10 89.4(2) . . ?
N5 Ni3 N18 97.6(2) . . ?
N7 Ni3 N18 85.8(2) . . ?
N3 Ni3 N18 93.8(2) . . ?
N10 Ni3 N18 165.8(2) . . ?
N5 Ni3 Ni2 179.23(19) . . ?
N7 Ni3 Ni2 86.02(17) . . ?
N3 Ni3 Ni2 84.60(17) . . ?
N10 Ni3 Ni2 83.53(13) . . ?
N18 Ni3 Ni2 83.06(16) . . ?
C15 N1 C11 118.6(6) . . ?
C15 N1 Ni1 119.8(5) . . ?
C11 N1 Ni1 121.6(5) . . ?
C31 N2 C15 122.7(6) . . ?
C31 N2 Ni2 117.3(4) . . ?
C15 N2 Ni2 119.6(5) . . ?
C35 N3 C31 119.1(6) . . ?
C35 N3 Ni3 121.2(4) . . ?
C31 N3 Ni3 119.1(5) . . ?
C35 N4 C51 130.7(7) . . ?
C35 N4 H4 114.7 . . ?
C51 N4 H4 114.7 . . ?
C51 N5 C55 117.6(6) . . ?
C51 N5 Ni3 121.0(4) . . ?
C55 N5 Ni3 121.4(5) . . ?
C55 N6 C71 132.5(7) . . ?
C55 N6 H6 113.7 . . ?
C71 N6 H6 113.7 . . ?
C71 N7 C75 118.3(6) . . ?
C71 N7 Ni3 121.4(5) . . ?
C75 N7 Ni3 119.3(4) . . ?
C91B N8 C75 119.3(6) . . ?
C91B N8 C91 21.1(12) . . ?
C75 N8 C91 130.5(9) . . ?
C91B N8 Ni2 121.8(4) . . ?
C75 N8 Ni2 118.0(4) . . ?
C91 N8 Ni2 110.7(9) . . ?
C05B N11 C121 122.4(9) . . ?
C05B N11 C105 12.8(19) . . ?
C121 N11 C105 114.9(7) . . ?
C05B N11 Ni2 116.4(8) . . ?
C121 N11 Ni2 120.9(5) . . ?
C105 N11 Ni2 124.0(5) . . ?
C121 N12 C125 116.9(7) . . ?
C121 N12 Ni1 121.3(5) . . ?
C125 N12 Ni1 121.8(6) . . ?
C141 N13 C125 134.5(6) . . ?
C141 N13 H13 112.8 . . ?
C125 N13 H13 112.8 . . ?
C145 N14 C141 119.1(6) . . ?
C145 N14 Ni1 121.1(5) . . ?
C141 N14 Ni1 119.4(6) . . ?
C145 N15 C161 131.9(7) . . ?
C145 N15 H15 114.1 . . ?
C161 N15 H15 114.1 . . ?
C161 N16 C165 118.0(7) . . ?
C161 N16 Ni1 122.0(5) . . ?
C165 N16 Ni1 119.2(5) . . ?
C165 N17 C181 119.7(7) . . ?
C165 N17 Ni2 117.4(4) . . ?
C181 N17 Ni2 122.0(6) . . ?
C181 N18 C185 117.8(7) . . ?
C181 N18 Ni3 121.0(5) . . ?
C185 N18 Ni3 120.8(6) . . ?
N1 C11 C12 123.4(8) . . ?
N1 C11 H11 118.3 . . ?
C12 C11 H11 118.3 . . ?
C11 C12 C13 119.0(8) . . ?
C11 C12 H12 120.5 . . ?
C13 C12 H12 120.5 . . ?
C14 C13 C12 117.7(7) . . ?
C14 C13 C16 121.1(8) . . ?
C12 C13 C16 121.3(8) . . ?
C13 C14 C15 121.0(8) . . ?
C13 C14 H14 119.5 . . ?
C15 C14 H14 119.5 . . ?
N1 C15 N2 116.1(6) . . ?
N1 C15 C14 120.3(7) . . ?
N2 C15 C14 123.4(7) . . ?
C17 C16 C13 114.8(9) . . ?
C17 C16 H16C 108.6 . . ?
C13 C16 H16C 108.6 . . ?
C17 C16 H16D 108.6 . . ?
C13 C16 H16D 108.6 . . ?
H16C C16 H16D 107.6 . . ?
C16 C17 H17A 109.5 . . ?
C16 C17 H17B 109.5 . . ?
H17A C17 H17B 109.5 . . ?
C16 C17 H17C 109.5 . . ?
H17A C17 H17C 109.5 . . ?
H17B C17 H17C 109.5 . . ?
N2 C31 N3 116.1(6) . . ?
N2 C31 C32 123.9(6) . . ?
N3 C31 C32 119.7(8) . . ?
C33 C32 C31 119.3(7) . . ?
C33 C32 H32 120.3 . . ?
C31 C32 H32 120.3 . . ?
C32 C33 C34 121.5(7) . . ?
C32 C33 H33 119.3 . . ?
C34 C33 H33 119.3 . . ?
C33 C34 C35 115.7(8) . . ?
C33 C34 H34 122.1 . . ?
C35 C34 H34 122.1 . . ?
N3 C35 C34 124.6(7) . . ?
N3 C35 N4 119.4(6) . . ?
C34 C35 N4 115.8(8) . . ?
N5 C51 C52 123.6(6) . . ?
N5 C51 N4 120.9(6) . . ?
C52 C51 N4 115.5(7) . . ?
C53 C52 C51 117.3(8) . . ?
C53 C52 H52 121.3 . . ?
C51 C52 H52 121.3 . . ?
C54 C53 C52 119.5(7) . . ?
C54 C53 H53 120.3 . . ?
C52 C53 H53 120.3 . . ?
C53 C54 C55 119.7(7) . . ?
C53 C54 H54 120.2 . . ?
C55 C54 H54 120.2 . . ?
N5 C55 C54 122.3(7) . . ?
N5 C55 N6 119.3(6) . . ?
C54 C55 N6 118.4(6) . . ?
N7 C71 C72 123.3(7) . . ?
N7 C71 N6 118.3(7) . . ?
C72 C71 N6 118.5(6) . . ?
C71 C72 C73 118.3(7) . . ?
C71 C72 H72 120.9 . . ?
C73 C72 H72 120.9 . . ?
C74 C73 C72 119.9(8) . . ?
C74 C73 H73 120.1 . . ?
C72 C73 H73 120.1 . . ?
C75 C74 C73 118.6(7) . . ?
C75 C74 H74 120.7 . . ?
C73 C74 H74 120.7 . . ?
N7 C75 N8 115.0(6) . . ?
N7 C75 C74 121.7(7) . . ?
N8 C75 C74 123.2(7) . . ?
C91 N9 C95 120.0 . . ?
C91 N9 Ni1 119.6(8) . . ?
C95 N9 Ni1 120.4(8) . . ?
C92 C91 N9 120.0 . . ?
C92 C91 N8 120.1(11) . . ?
N9 C91 N8 112.2(15) . . ?
C91 C92 C93 120.0 . . ?
C91 C92 H92 120.0 . . ?
C93 C92 H92 120.0 . . ?
C94 C93 C92 120.0 . . ?
C94 C93 C96 114(4) . . ?
C92 C93 C96 126(4) . . ?
C93 C94 C95 120.0 . . ?
C93 C94 H94 120.0 . . ?
C95 C94 H94 120.0 . . ?
C94 C95 N9 120.0 . . ?
C94 C95 H95 120.0 . . ?
N9 C95 H95 120.0 . . ?
C93 C96 C97 107.9(8) . . ?
C93 C96 H96A 110.1 . . ?
C97 C96 H96A 110.1 . . ?
C93 C96 H96B 110.1 . . ?
C97 C96 H96B 110.1 . . ?
H96A C96 H96B 108.4 . . ?
C96 C97 H97A 109.5 . . ?
C96 C97 H97B 109.5 . . ?
H97A C97 H97B 109.5 . . ?
C96 C97 H97C 109.5 . . ?
H97A C97 H97C 109.5 . . ?
H97B C97 H97C 109.5 . . ?
C92B C91B N8 124.4(7) . . ?
C93B C92B C91B 120.03(13) . . ?
C93B C92B H92B 120.0 . . ?
C91B C92B H92B 120.0 . . ?
C92B C93B C94B 119.99(13) . . ?
C92B C93B C96B 120(2) . . ?
C94B C93B C96B 120(2) . . ?
C95B C94B C93B 119.91(13) . . ?
C95B C94B H94B 120.0 . . ?
C93B C94B H94B 120.0 . . ?
C94B C95B H95B 120.0 . . ?
C93B C96B C97B 107.9(10) . . ?
C93B C96B H96C 110.1 . . ?
C97B C96B H96C 110.1 . . ?
C93B C96B H96D 110.1 . . ?
C97B C96B H96D 110.1 . . ?
H96C C96B H96D 108.4 . . ?
C96B C97B H97D 109.5 . . ?
C96B C97B H97E 109.5 . . ?
H97D C97B H97E 109.5 . . ?
C96B C97B H97F 109.5 . . ?
H97D C97B H97F 109.5 . . ?
H97E C97B H97F 109.5 . . ?
C101 N10 C105 120.0 . . ?
C101 N10 Ni3 117.0(7) . . ?
C105 N10 Ni3 122.6(7) . . ?
C102 C101 N10 120.0 . . ?
C102 C101 H101 120.0 . . ?
N10 C101 H101 120.0 . . ?
C103 C102 C101 120.0 . . ?
C103 C102 H102 120.0 . . ?
C101 C102 H102 120.0 . . ?
C104 C103 C102 120.0 . . ?
C104 C103 C106 114(2) . . ?
C102 C103 C106 125(2) . . ?
C103 C104 C105 120.0 . . ?
C103 C104 H104 120.0 . . ?
C105 C104 H104 120.0 . . ?
C104 C105 N10 120.0 . . ?
C104 C105 N11 127.1(10) . . ?
N10 C105 N11 108.6(10) . . ?
C103 C106 C107 106(3) . . ?
C103 C106 H10A 110.6 . . ?
C107 C106 H10A 110.6 . . ?
C103 C106 H10B 110.6 . . ?
C107 C106 H10B 110.6 . . ?
H10A C106 H10B 108.8 . . ?
C106 C107 H10C 109.5 . . ?
C106 C107 H10D 109.5 . . ?
H10C C107 H10D 109.5 . . ?
C106 C107 H10E 109.5 . . ?
H10C C107 H10E 109.5 . . ?
H10D C107 H10E 109.5 . . ?
C02B C01B H01B 120.0 . . ?
C01B C02B C03B 119.97(13) . . ?
C01B C02B H02B 120.0 . . ?
C03B C02B H02B 120.0 . . ?
C04B C03B C02B 119.93(13) . . ?
C04B C03B C06B 126(2) . . ?
C02B C03B C06B 114(2) . . ?
C05B C04B C03B 120.05(13) . . ?
C05B C04B H04B 120.0 . . ?
C03B C04B H04B 120.0 . . ?
N11 C05B C04B 122.8(10) . . ?
C07B C06B C03B 113(3) . . ?
C07B C06B H06A 109.1 . . ?
C03B C06B H06A 109.1 . . ?
C07B C06B H06B 109.1 . . ?
C03B C06B H06B 109.1 . . ?
H06A C06B H06B 107.8 . . ?
C06B C07B H07A 109.5 . . ?
C06B C07B H07B 109.5 . . ?
H07A C07B H07B 109.5 . . ?
C06B C07B H07C 109.5 . . ?
H07A C07B H07C 109.5 . . ?
H07B C07B H07C 109.5 . . ?
N12 C121 C122 121.9(6) . . ?
N12 C121 N11 112.9(7) . . ?
C122 C121 N11 125.0(7) . . ?
C121 C122 C123 120.9(8) . . ?
C121 C122 H122 119.5 . . ?
C123 C122 H122 119.5 . . ?
C124 C123 C122 118.2(9) . . ?
C124 C123 H123 120.9 . . ?
C122 C123 H123 120.9 . . ?
C125 C124 C123 118.6(7) . . ?
C125 C124 H124 120.7 . . ?
C123 C124 H124 120.7 . . ?
C124 C125 N12 123.5(8) . . ?
C124 C125 N13 119.3(6) . . ?
N12 C125 N13 117.2(8) . . ?
N14 C141 N13 121.0(7) . . ?
N14 C141 C142 120.5(8) . . ?
N13 C141 C142 118.5(7) . . ?
C143 C142 C141 119.4(8) . . ?
C143 C142 H142 120.3 . . ?
C141 C142 H142 120.3 . . ?
C142 C143 C144 120.4(8) . . ?
C142 C143 H143 119.8 . . ?
C144 C143 H143 119.8 . . ?
C145 C144 C143 117.8(9) . . ?
C145 C144 H144 121.1 . . ?
C143 C144 H144 121.1 . . ?
N14 C145 C144 122.8(7) . . ?
N14 C145 N15 121.2(6) . . ?
C144 C145 N15 116.0(8) . . ?
N16 C161 C162 124.5(7) . . ?
N16 C161 N15 118.4(8) . . ?
C162 C161 N15 117.1(8) . . ?
C163 C162 C161 117.0(8) . . ?
C163 C162 H162 121.5 . . ?
C161 C162 H162 121.5 . . ?
C164 C163 C162 120.9(8) . . ?
C164 C163 H163 119.5 . . ?
C162 C163 H163 119.5 . . ?
C163 C164 C165 119.8(7) . . ?
C163 C164 H164 120.1 . . ?
C165 C164 H164 120.1 . . ?
N17 C165 N16 115.0(6) . . ?
N17 C165 C164 125.2(6) . . ?
N16 C165 C164 119.7(7) . . ?
N18 C181 N17 114.4(7) . . ?
N18 C181 C182 120.6(6) . . ?
N17 C181 C182 124.9(7) . . ?
C183 C182 C181 122.6(8) . . ?
C183 C182 H182 118.7 . . ?
C181 C182 H182 118.7 . . ?
C182 C183 C184 115.8(8) . . ?
C182 C183 C186 121.1(8) . . ?
C184 C183 C186 123.0(7) . . ?
C185 C184 C183 120.9(7) . . ?
C185 C184 H184 119.6 . . ?
C183 C184 H184 119.6 . . ?
C184 C185 N18 122.0(9) . . ?
C184 C185 H185 119.0 . . ?
N18 C185 H185 119.0 . . ?
C183 C186 C187 112.2(7) . . ?
C183 C186 H18A 109.2 . . ?
C187 C186 H18A 109.2 . . ?
C183 C186 H18B 109.2 . . ?
C187 C186 H18B 109.2 . . ?
H18A C186 H18B 107.9 . . ?
C186 C187 H18C 109.5 . . ?
C186 C187 H18D 109.5 . . ?
H18C C187 H18D 109.5 . . ?
C186 C187 H18E 109.5 . . ?
H18C C187 H18E 109.5 . . ?
H18D C187 H18E 109.5 . . ?
C201 B1 C219 109.8(7) . . ?
C201 B1 C207 109.0(7) . . ?
C219 B1 C207 113.1(6) . . ?
C201 B1 C213 108.9(6) . . ?
C219 B1 C213 110.7(6) . . ?
C207 B1 C213 105.1(6) . . ?
C202 C201 C206 113.5(8) . . ?
C202 C201 B1 123.1(7) . . ?
C206 C201 B1 123.2(7) . . ?
C203 C202 C201 124.2(9) . . ?
C203 C202 H202 117.9 . . ?
C201 C202 H202 117.9 . . ?
C202 C203 C204 119.3(10) . . ?
C202 C203 H203 120.3 . . ?
C204 C203 H203 120.3 . . ?
C205 C204 C203 119.6(10) . . ?
C205 C204 H204 120.2 . . ?
C203 C204 H204 120.2 . . ?
C206 C205 C204 119.6(10) . . ?
C206 C205 H205 120.2 . . ?
C204 C205 H205 120.2 . . ?
C205 C206 C201 123.8(9) . . ?
C205 C206 H206 118.1 . . ?
C201 C206 H206 118.1 . . ?
C208 C207 C212 113.4(8) . . ?
C208 C207 B1 122.0(7) . . ?
C212 C207 B1 124.4(7) . . ?
C209 C208 C207 124.1(8) . . ?
C209 C208 H208 118.0 . . ?
C207 C208 H208 118.0 . . ?
C208 C209 C210 120.5(9) . . ?
C208 C209 H209 119.8 . . ?
C210 C209 H209 119.8 . . ?
C211 C210 C209 117.9(9) . . ?
C211 C210 H210 121.0 . . ?
C209 C210 H210 121.0 . . ?
C210 C211 C212 121.1(9) . . ?
C210 C211 H211 119.4 . . ?
C212 C211 H211 119.4 . . ?
C211 C212 C207 122.9(9) . . ?
C211 C212 H212 118.6 . . ?
C207 C212 H212 118.6 . . ?
C214 C213 C218 114.2(7) . . ?
C214 C213 B1 120.5(7) . . ?
C218 C213 B1 125.3(7) . . ?
C213 C214 C215 125.0(9) . . ?
C213 C214 H214 117.5 . . ?
C215 C214 H214 117.5 . . ?
C216 C215 C214 118.1(10) . . ?
C216 C215 H215 120.9 . . ?
C214 C215 H215 120.9 . . ?
C217 C216 C215 120.0(8) . . ?
C217 C216 H216 120.0 . . ?
C215 C216 H216 120.0 . . ?
C216 C217 C218 120.9(9) . . ?
C216 C217 H217 119.6 . . ?
C218 C217 H217 119.6 . . ?
C213 C218 C217 121.8(9) . . ?
C213 C218 H218 119.1 . . ?
C217 C218 H218 119.1 . . ?
C220 C219 C224 113.0(8) . . ?
C220 C219 B1 123.9(7) . . ?
C224 C219 B1 123.1(7) . . ?
C221 C220 C219 124.3(8) . . ?
C221 C220 H220 117.8 . . ?
C219 C220 H220 117.8 . . ?
C220 C221 C222 119.3(8) . . ?
C220 C221 H221 120.4 . . ?
C222 C221 H221 120.4 . . ?
C223 C222 C221 119.2(9) . . ?
C223 C222 H222 120.4 . . ?
C221 C222 H222 120.4 . . ?
C222 C223 C224 119.9(9) . . ?
C222 C223 H223 120.0 . . ?
C224 C223 H223 120.0 . . ?
C223 C224 C219 124.2(8) . . ?
C223 C224 H224 117.9 . . ?
C219 C224 H224 117.9 . . ?
C231 B2 C237 110.4(9) . . ?
C231 B2 C225 114.3(11) . . ?
C237 B2 C225 106.4(6) . . ?
C231 B2 C243 106.1(9) . . ?
C237 B2 C243 108.5(5) . . ?
C225 B2 C243 111.1(6) . . ?
C231 B2 C31B 5.6(14) . . ?
C237 B2 C31B 115.7(9) . . ?
C225 B2 C31B 110.1(7) . . ?
C243 B2 C31B 105.1(7) . . ?
C226 C225 C230 120.0 . . ?
C226 C225 B2 142(2) . . ?
C230 C225 B2 97(2) . . ?
C225 C226 C227 120.0 . . ?
C225 C226 H226 120.0 . . ?
C227 C226 H226 120.0 . . ?
C226 C227 C228 120.0 . . ?
C226 C227 H227 120.0 . . ?
C228 C227 H227 120.0 . . ?
C229 C228 C227 120.0 . . ?
C229 C228 H228 120.0 . . ?
C227 C228 H228 120.0 . . ?
C230 C229 C228 120.0 . . ?
C230 C229 H229 120.0 . . ?
C228 C229 H229 120.0 . . ?
C229 C230 C225 120.0 . . ?
C229 C230 H230 120.0 . . ?
C225 C230 H230 120.0 . . ?
C27B C26B H26B 120.0 . . ?
C26B C27B C28B 120.0(3) . . ?
C26B C27B H27B 120.0 . . ?
C28B C27B H27B 120.0 . . ?
C29B C28B C27B 119.8(3) . . ?
C29B C28B H28B 120.1 . . ?
C27B C28B H28B 120.1 . . ?
C30B C29B C28B 119.9(3) . . ?
C30B C29B H29B 120.1 . . ?
C28B C29B H29B 120.1 . . ?
C29B C30B H30B 119.9 . . ?
C232 C231 C236 120.0 . . ?
C232 C231 B2 115.4(15) . . ?
C236 C231 B2 122.2(15) . . ?
C233 C232 C231 120.0 . . ?
C233 C232 H232 120.0 . . ?
C231 C232 H232 120.0 . . ?
C232 C233 C234 120.0 . . ?
C232 C233 H233 120.0 . . ?
C234 C233 H233 120.0 . . ?
C233 C234 C235 120.0 . . ?
C233 C234 H234 120.0 . . ?
C235 C234 H234 120.0 . . ?
C234 C235 C236 120.0 . . ?
C234 C235 H235 120.0 . . ?
C236 C235 H235 120.0 . . ?
C235 C236 C231 120.0 . . ?
C235 C236 H236 120.0 . . ?
C231 C236 H236 120.0 . . ?
C32B C31B C36B 119.89(13) . . ?
C32B C31B B2 120.8(9) . . ?
C36B C31B B2 118.8(9) . . ?
C33B C32B C31B 120.05(13) . . ?
C33B C32B H32B 120.0 . . ?
C31B C32B H32B 120.0 . . ?
C32B C33B C34B 120.01(13) . . ?
C32B C33B H33B 120.0 . . ?
C34B C33B H33B 120.0 . . ?
C35B C34B C33B 119.92(14) . . ?
C35B C34B H34B 120.0 . . ?
C33B C34B H34B 120.0 . . ?
C36B C35B C34B 120.02(13) . . ?
C36B C35B H35B 120.0 . . ?
C34B C35B H35B 120.0 . . ?
C35B C36B C31B 120.05(13) . . ?
C35B C36B H36B 120.0 . . ?
C31B C36B H36B 120.0 . . ?
C238 C237 C242 115.3(8) . . ?
C238 C237 B2 125.8(8) . . ?
C242 C237 B2 118.7(7) . . ?
C237 C238 C239 121.5(9) . . ?
C237 C238 H238 119.3 . . ?
C239 C238 H238 119.3 . . ?
C240 C239 C238 121.2(9) . . ?
C240 C239 H239 119.4 . . ?
C238 C239 H239 119.4 . . ?
C239 C240 C241 118.6(10) . . ?
C239 C240 H240 120.7 . . ?
C241 C240 H240 120.7 . . ?
C242 C241 C240 120.2(10) . . ?
C242 C241 H241 119.9 . . ?
C240 C241 H241 119.9 . . ?
C241 C242 C237 123.2(9) . . ?
C241 C242 H242 118.4 . . ?
C237 C242 H242 118.4 . . ?
C244 C243 C248 120.0 . . ?
C244 C243 B2 121.0(6) . . ?
C248 C243 B2 118.9(6) . . ?
C245 C244 C243 120.0 . . ?
C245 C244 H244 120.0 . . ?
C243 C244 H244 120.0 . . ?
C244 C245 C246 120.0 . . ?
C244 C245 H245 120.0 . . ?
C246 C245 H245 120.0 . . ?
C245 C246 C247 120.0 . . ?
C245 C246 H246 120.0 . . ?
C247 C246 H246 120.0 . . ?
C248 C247 C246 120.0 . . ?
C248 C247 H247 120.0 . . ?
C246 C247 H247 120.0 . . ?
C247 C248 C243 120.0 . . ?
C247 C248 H248 120.0 . . ?
C243 C248 H248 120.0 . . ?
C45B C44B H44B 120.0 . . ?
C46B C45B C44B 119.93(15) . . ?
C46B C45B H45B 120.0 . . ?
C44B C45B H45B 120.0 . . ?
C47B C46B C45B 119.91(18) . . ?
C47B C46B H46B 120.0 . . ?
C45B C46B H46B 120.0 . . ?
C46B C47B C48B 119.92(18) . . ?
C46B C47B H47B 120.0 . . ?
C48B C47B H47B 120.0 . . ?
C47B C48B H48B 120.0 . . ?
Cl1 C1S Cl2 116.7(6) . . ?
Cl1 C1S H1S1 108.1 . . ?
Cl2 C1S H1S1 108.1 . . ?
Cl1 C1S H1S2 108.1 . . ?
Cl2 C1S H1S2 108.1 . . ?
H1S1 C1S H1S2 107.3 . . ?
Cl1B C1SB Cl2B 116.4(8) . . ?
Cl1B C1SB H1S3 108.2 . . ?
Cl2B C1SB H1S3 108.2 . . ?
Cl1B C1SB H1S4 108.2 . . ?
Cl2B C1SB H1S4 108.2 . . ?
H1S3 C1SB H1S4 107.3 . . ?
Cl3 C2S Cl4 116.9(7) . . ?
Cl3 C2S H2S1 108.1 . . ?
Cl4 C2S H2S1 108.1 . . ?
Cl3 C2S H2S2 108.1 . . ?
Cl4 C2S H2S2 108.1 . . ?
H2S1 C2S H2S2 107.3 . . ?
Cl4B C2SB Cl3B 116.6(8) . . ?
Cl4B C2SB H2S3 108.2 . . ?
Cl3B C2SB H2S3 108.2 . . ?
Cl4B C2SB H2S4 108.2 . . ?
Cl3B C2SB H2S4 108.2 . . ?
H2S3 C2SB H2S4 107.3 . . ?
Cl5 C3S Cl6 116.6(8) . . ?
Cl5 C3S H3S1 108.2 . . ?
Cl6 C3S H3S1 108.2 . . ?
Cl5 C3S H3S2 108.2 . . ?
Cl6 C3S H3S2 108.2 . . ?
H3S1 C3S H3S2 107.3 . . ?
C4S Cl7 Cl8 133(5) 3_656 3_656 ?
C4S Cl7 C4S 41(5) 3_656 . ?
Cl8 Cl7 C4S 110.5(9) 3_656 . ?
C4S Cl7 Cl7 34(4) 3_656 3_656 ?
Cl8 Cl7 Cl7 115.2(13) 3_656 3_656 ?
C4S Cl7 Cl7 7.0(9) . 3_656 ?
Cl7 C4S Cl8 117.2(8) . . ?
Cl7 C4S H4S1 108.0 . . ?
Cl8 C4S H4S1 108.0 . . ?
Cl7 C4S H4S2 108.0 . . ?
Cl8 C4S H4S2 108.0 . . ?
H4S1 C4S H4S2 107.2 . . ?
Cl7 Cl8 C4S 9.0(13) 3_656 . ?

loop_
_geom_bond_atom_site_label_1
_geom_bond_atom_site_label_2
_geom_bond_distance
_geom_bond_site_symmetry_2
_geom_bond_publ_flag
Ni1 N16 2.027(7) . ?
Ni1 N14 2.030(6) . ?
Ni1 N12 2.040(7) . ?
Ni1 N1 2.084(5) . ?
Ni1 N9 2.110(3) . ?
Ni1 Ni2 2.3819(12) . ?
Ni2 N11 1.876(7) . ?
Ni2 N17 1.880(7) . ?
Ni2 N8 1.896(5) . ?
Ni2 N2 1.900(5) . ?
Ni2 Ni3 2.3858(12) . ?
Ni3 N5 2.001(6) . ?
Ni3 N7 2.023(6) . ?
Ni3 N3 2.040(6) . ?
Ni3 N10 2.103(4) . ?
Ni3 N18 2.115(7) . ?
N1 C15 1.337(9) . ?
N1 C11 1.351(9) . ?
N2 C31 1.357(10) . ?
N2 C15 1.389(9) . ?
N3 C35 1.316(10) . ?
N3 C31 1.387(8) . ?
N4 C35 1.417(9) . ?
N4 C51 1.420(9) . ?
N4 H4 0.8700 . ?
N5 C51 1.317(9) . ?
N5 C55 1.362(8) . ?
N6 C55 1.400(10) . ?
N6 C71 1.403(9) . ?
N6 H6 0.8700 . ?
N7 C71 1.357(9) . ?
N7 C75 1.377(9) . ?
N8 C91B 1.390(11) . ?
N8 C75 1.393(9) . ?
N8 C91 1.40(2) . ?
N11 C05B 1.352(15) . ?
N11 C121 1.409(9) . ?
N11 C105 1.472(17) . ?
N12 C121 1.362(10) . ?
N12 C125 1.382(8) . ?
N13 C141 1.381(10) . ?
N13 C125 1.411(10) . ?
N13 H13 0.8700 . ?
N14 C145 1.321(10) . ?
N14 C141 1.370(9) . ?
N15 C145 1.390(9) . ?
N15 C161 1.422(9) . ?
N15 H15 0.8700 . ?
N16 C161 1.343(10) . ?
N16 C165 1.389(8) . ?
N17 C165 1.379(9) . ?
N17 C181 1.385(9) . ?
N18 C181 1.357(9) . ?
N18 C185 1.387(9) . ?
C11 C12 1.381(10) . ?
C11 H11 0.9400 . ?
C12 C13 1.393(12) . ?
C12 H12 0.9400 . ?
C13 C14 1.377(11) . ?
C13 C16 1.496(5) . ?
C14 C15 1.418(10) . ?
C14 H14 0.9400 . ?
C16 C17 1.490(9) . ?
C16 H16C 0.9800 . ?
C16 H16D 0.9800 . ?
C17 H17A 0.9700 . ?
C17 H17B 0.9700 . ?
C17 H17C 0.9700 . ?
C31 C32 1.402(10) . ?
C32 C33 1.369(12) . ?
C32 H32 0.9400 . ?
C33 C34 1.399(10) . ?
C33 H33 0.9400 . ?
C34 C35 1.400(10) . ?
C34 H34 0.9400 . ?
C51 C52 1.401(10) . ?
C52 C53 1.391(10) . ?
C52 H52 0.9400 . ?
C53 C54 1.361(11) . ?
C53 H53 0.9400 . ?
C54 C55 1.370(10) . ?
C54 H54 0.9400 . ?
C71 C72 1.382(11) . ?
C72 C73 1.402(11) . ?
C72 H72 0.9400 . ?
C73 C74 1.401(11) . ?
C73 H73 0.9400 . ?
C74 C75 1.397(11) . ?
C74 H74 0.9400 . ?
N9 C91 1.3900 . ?
N9 C95 1.3900 . ?
C91 C92 1.3900 . ?
C92 C93 1.3900 . ?
C92 H92 0.9400 . ?
C93 C94 1.3900 . ?
C93 C96 1.508(7) . ?
C94 C95 1.3900 . ?
C94 H94 0.9400 . ?
C95 H95 0.9400 . ?
C96 C97 1.521(7) . ?
C96 H96A 0.9800 . ?
C96 H96B 0.9800 . ?
C97 H97A 0.9700 . ?
C97 H97B 0.9700 . ?
C97 H97C 0.9700 . ?
C91B C92B 1.3902(10) . ?
C92B C93B 1.3900(10) . ?
C92B H92B 0.9400 . ?
C93B C94B 1.3902(10) . ?
C93B C96B 1.502(12) . ?
C94B C95B 1.3899(10) . ?
C94B H94B 0.9400 . ?
C95B H95B 0.9400 . ?
C96B C97B 1.524(7) . ?
C96B H96C 0.9800 . ?
C96B H96D 0.9800 . ?
C97B H97D 0.9700 . ?
C97B H97E 0.9700 . ?
C97B H97F 0.9700 . ?
N10 C101 1.3900 . ?
N10 C105 1.3900 . ?
C101 C102 1.3900 . ?
C101 H101 0.9400 . ?
C102 C103 1.3900 . ?
C102 H102 0.9400 . ?
C103 C104 1.3900 . ?
C103 C106 1.502(10) . ?
C104 C105 1.3900 . ?
C104 H104 0.9400 . ?
C106 C107 1.527(10) . ?
C106 H10A 0.9800 . ?
C106 H10B 0.9800 . ?
C107 H10C 0.9700 . ?
C107 H10D 0.9700 . ?
C107 H10E 0.9700 . ?
C01B C02B 1.3899(10) . ?
C01B H01B 0.9400 . ?
C02B C03B 1.3902(10) . ?
C02B H02B 0.9400 . ?
C03B C04B 1.3901(10) . ?
C03B C06B 1.516(10) . ?
C04B C05B 1.3900(10) . ?
C04B H04B 0.9400 . ?
C06B C07B 1.513(10) . ?
C06B H06A 0.9800 . ?
C06B H06B 0.9800 . ?
C07B H07A 0.9700 . ?
C07B H07B 0.9700 . ?
C07B H07C 0.9700 . ?
C121 C122 1.362(11) . ?
C122 C123 1.396(11) . ?
C122 H122 0.9400 . ?
C123 C124 1.393(12) . ?
C123 H123 0.9400 . ?
C124 C125 1.368(12) . ?
C124 H124 0.9400 . ?
C141 C142 1.397(10) . ?
C142 C143 1.349(13) . ?
C142 H142 0.9400 . ?
C143 C144 1.393(12) . ?
C143 H143 0.9400 . ?
C144 C145 1.387(10) . ?
C144 H144 0.9400 . ?
C161 C162 1.388(12) . ?
C162 C163 1.385(11) . ?
C162 H162 0.9400 . ?
C163 C164 1.368(11) . ?
C163 H163 0.9400 . ?
C164 C165 1.413(10) . ?
C164 H164 0.9400 . ?
C181 C182 1.387(11) . ?
C182 C183 1.382(10) . ?
C182 H182 0.9400 . ?
C183 C184 1.407(12) . ?
C183 C186 1.499(12) . ?
C184 C185 1.366(12) . ?
C184 H184 0.9400 . ?
C185 H185 0.9400 . ?
C186 C187 1.534(13) . ?
C186 H18A 0.9800 . ?
C186 H18B 0.9800 . ?
C187 H18C 0.9700 . ?
C187 H18D 0.9700 . ?
C187 H18E 0.9700 . ?
B1 C201 1.632(12) . ?
B1 C219 1.643(12) . ?
B1 C207 1.657(12) . ?
B1 C213 1.673(11) . ?
C201 C202 1.398(11) . ?
C201 C206 1.422(11) . ?
C202 C203 1.384(12) . ?
C202 H202 0.9400 . ?
C203 C204 1.388(16) . ?
C203 H203 0.9400 . ?
C204 C205 1.380(16) . ?
C204 H204 0.9400 . ?
C205 C206 1.377(13) . ?
C205 H205 0.9400 . ?
C206 H206 0.9400 . ?
C207 C208 1.395(11) . ?
C207 C212 1.415(11) . ?
C208 C209 1.377(12) . ?
C208 H208 0.9400 . ?
C209 C210 1.389(12) . ?
C209 H209 0.9400 . ?
C210 C211 1.365(13) . ?
C210 H210 0.9400 . ?
C211 C212 1.388(12) . ?
C211 H211 0.9400 . ?
C212 H212 0.9400 . ?
C213 C214 1.385(12) . ?
C213 C218 1.400(11) . ?
C214 C215 1.401(12) . ?
C214 H214 0.9400 . ?
C215 C216 1.373(14) . ?
C215 H215 0.9400 . ?
C216 C217 1.352(13) . ?
C216 H216 0.9400 . ?
C217 C218 1.410(11) . ?
C217 H217 0.9400 . ?
C218 H218 0.9400 . ?
C219 C220 1.402(10) . ?
C219 C224 1.413(11) . ?
C220 C221 1.389(12) . ?
C220 H220 0.9400 . ?
C221 C222 1.392(12) . ?
C221 H221 0.9400 . ?
C222 C223 1.372(12) . ?
C222 H222 0.9400 . ?
C223 C224 1.383(12) . ?
C223 H223 0.9400 . ?
C224 H224 0.9400 . ?
B2 C231 1.665(6) . ?
B2 C237 1.666(5) . ?
B2 C225 1.667(5) . ?
B2 C243 1.670(5) . ?
B2 C31B 1.709(15) . ?
C225 C226 1.3900 . ?
C225 C230 1.3900 . ?
C226 C227 1.3900 . ?
C226 H226 0.9400 . ?
C227 C228 1.3900 . ?
C227 H227 0.9400 . ?
C228 C229 1.3900 . ?
C228 H228 0.9400 . ?
C229 C230 1.3900 . ?
C229 H229 0.9400 . ?
C230 H230 0.9400 . ?
C26B C27B 1.3900(19) . ?
C26B H26B 0.9400 . ?
C27B C28B 1.3905(19) . ?
C27B H27B 0.9400 . ?
C28B C29B 1.3904(19) . ?
C28B H28B 0.9400 . ?
C29B C30B 1.3898(19) . ?
C29B H29B 0.9400 . ?
C30B H30B 0.9400 . ?
C231 C232 1.3900 . ?
C231 C236 1.3900 . ?
C232 C233 1.3900 . ?
C232 H232 0.9400 . ?
C233 C234 1.3900 . ?
C233 H233 0.9400 . ?
C234 C235 1.3900 . ?
C234 H234 0.9400 . ?
C235 C236 1.3900 . ?
C235 H235 0.9400 . ?
C236 H236 0.9400 . ?
C31B C32B 1.3902(10) . ?
C31B C36B 1.3902(10) . ?
C32B C33B 1.3899(10) . ?
C32B H32B 0.9400 . ?
C33B C34B 1.3901(10) . ?
C33B H33B 0.9400 . ?
C34B C35B 1.3901(10) . ?
C34B H34B 0.9400 . ?
C35B C36B 1.3900(10) . ?
C35B H35B 0.9400 . ?
C36B H36B 0.9400 . ?
C237 C238 1.395(11) . ?
C237 C242 1.405(12) . ?
C238 C239 1.402(13) . ?
C238 H238 0.9400 . ?
C239 C240 1.352(14) . ?
C239 H239 0.9400 . ?
C240 C241 1.399(13) . ?
C240 H240 0.9400 . ?
C241 C242 1.357(12) . ?
C241 H241 0.9400 . ?
C242 H242 0.9400 . ?
C243 C244 1.3900 . ?
C243 C248 1.3900 . ?
C244 C245 1.3900 . ?
C244 H244 0.9400 . ?
C245 C246 1.3900 . ?
C245 H245 0.9400 . ?
C246 C247 1.3900 . ?
C246 H246 0.9400 . ?
C247 C248 1.3900 . ?
C247 H247 0.9400 . ?
C248 H248 0.9400 . ?
C44B C45B 1.3902(10) . ?
C44B H44B 0.9400 . ?
C45B C46B 1.3902(10) . ?
C45B H45B 0.9400 . ?
C46B C47B 1.3902(11) . ?
C46B H46B 0.9400 . ?
C47B C48B 1.3903(10) . ?
C47B H47B 0.9400 . ?
C48B H48B 0.9400 . ?
Cl1 C1S 1.725(6) . ?
C1S Cl2 1.725(6) . ?
C1S H1S1 0.9800 . ?
C1S H1S2 0.9800 . ?
Cl1B C1SB 1.724(6) . ?
C1SB Cl2B 1.724(6) . ?
C1SB H1S3 0.9800 . ?
C1SB H1S4 0.9800 . ?
Cl3 C2S 1.719(7) . ?
C2S Cl4 1.721(7) . ?
C2S H2S1 0.9800 . ?
C2S H2S2 0.9800 . ?
Cl3B C2SB 1.722(7) . ?
C2SB Cl4B 1.722(7) . ?
C2SB H2S3 0.9800 . ?
C2SB H2S4 0.9800 . ?
Cl5 C3S 1.722(7) . ?
C3S Cl6 1.722(7) . ?
C3S H3S1 0.9800 . ?
C3S H3S2 0.9800 . ?
Cl7 C4S 0.37(3) 3_656 ?
Cl7 Cl8 1.448(17) 3_656 ?
Cl7 C4S 1.723(6) . ?
Cl7 Cl7 2.02(3) 3_656 ?
C4S Cl8 1.724(6) . ?
C4S H4S1 0.9800 . ?
C4S H4S2 0.9800 . ?
Cl8 Cl7 1.448(17) 3_656 ?

loop_
_geom_torsion_atom_site_label_1
_geom_torsion_atom_site_label_2
_geom_torsion_atom_site_label_3
_geom_torsion_atom_site_label_4
_geom_torsion
_geom_torsion_site_symmetry_1
_geom_torsion_site_symmetry_2
_geom_torsion_site_symmetry_3
_geom_torsion_site_symmetry_4
_geom_torsion_publ_flag
N1 Ni1 Ni3 N3 -48.3(3) . . . . ?
N7 Ni3 Ni1 N9 -46.2(3) . . . . ?
N10 Ni3 Ni1 N12 -47.5(2) . . . . ?
N16 Ni1 Ni3 N18 -43.9(2) . . . . ?
